data_7705094
loop_
_publ_author_name
'Santoro, Orlando'
'Elsegood, Mark R. J.'
'Bedwell, Elizabeth V.'
'Pryce, Jake A.'
'Redshaw, Carl'

_publ_section_title
;
 INSIGHTS into the structures adopted by titanocalix[6 and 8]arenes and
 their use in the ring opening polymerization of cyclic esters.
;
_journal_issue 34
_journal_name_full 'Dalton transactions (Cambridge, England : 2003)'
_journal_page_first 11978
_journal_page_last 11996
_journal_paper_doi 10.1039/d0dt02130j
_journal_volume 49
_journal_year 2020
_chemical_formula_moiety 'C72 H87 Cl3 N3 O6 Ti2, C70 H88 Cl3 N2 O7 Ti2, 4.5(C2 H3 N)'
_chemical_formula_sum 'C151 H188.5 Cl6 N9.5 O13 Ti4'
_chemical_formula_weight 2748.90
_space_group_crystal_system triclinic
_space_group_IT_number 2
_space_group_name_Hall '-P 1'
_space_group_name_H-M_alt 'P -1'
_atom_sites_solution_hydrogens geom
_atom_sites_solution_primary iterative
_atom_sites_solution_secondary difmap
_audit_creation_method SHELXL-2018/3
_audit_update_record
;
2020-07-08 deposited with the CCDC.	2020-08-10 downloaded from the CCDC.
;
_cell_angle_alpha 104.399(2)
_cell_angle_beta 96.177(2)
_cell_angle_gamma 91.761(2)
_cell_formula_units_Z 2
_cell_length_a 12.7071(4)
_cell_length_b 24.5925(4)
_cell_length_c 25.2999(7)
_cell_measurement_reflns_used 15642
_cell_measurement_temperature 100(2)
_cell_measurement_theta_max 68.48
_cell_measurement_theta_min 2.90
_cell_volume 7599.8(4)
_computing_cell_refinement 'CrysAlisPro 1.171.39.34b (Rigaku OD, 2017)'
_computing_data_collection 'CrysAlisPro 1.171.39.34b (Rigaku OD, 2017)'
_computing_data_reduction 'CrysAlisPro 1.171.39.34b (Rigaku OD, 2017)'
_computing_molecular_graphics 'Bruker SHELXTL'
_computing_publication_material 'Bruker SHELXTL'
_computing_structure_refinement 'SHELXL-2018/3 (Sheldrick, 2018)'
_computing_structure_solution 'SHELXL-2018/3 (Sheldrick, 2018)'
_diffrn_ambient_temperature 100(2)
_diffrn_detector_area_resol_mean 10
_diffrn_measured_fraction_theta_full 0.990
_diffrn_measured_fraction_theta_max 0.988
_diffrn_measurement_device 'four-circle diffractometer'
_diffrn_measurement_device_type
; 
Rigaku 007HF equipped with Varimax confocal mirrors and an AFC11
goniometer and HyPix 6000 detector 
;
_diffrn_measurement_method 'profile data from \w-scans'
_diffrn_radiation_collimation 0.3
_diffrn_radiation_type CuK\a
_diffrn_radiation_wavelength 1.54178
_diffrn_reflns_av_R_equivalents 0.1025
_diffrn_reflns_av_unetI/netI 0.0836
_diffrn_reflns_Laue_measured_fraction_full 0.990
_diffrn_reflns_Laue_measured_fraction_max 0.988
_diffrn_reflns_limit_h_max 15
_diffrn_reflns_limit_h_min -15
_diffrn_reflns_limit_k_max 28
_diffrn_reflns_limit_k_min -25
_diffrn_reflns_limit_l_max 30
_diffrn_reflns_limit_l_min -30
_diffrn_reflns_number 102365
_diffrn_reflns_point_group_measured_fraction_full 0.990
_diffrn_reflns_point_group_measured_fraction_max 0.988
_diffrn_reflns_theta_full 67.679
_diffrn_reflns_theta_max 68.237
_diffrn_reflns_theta_min 2.909
_diffrn_source 'Rotating anode'
_exptl_absorpt_coefficient_mu 3.167
_exptl_absorpt_correction_T_max 1.000
_exptl_absorpt_correction_T_min 0.694
_exptl_absorpt_correction_type gaussian
_exptl_absorpt_process_details
; 
CrysAlisPro 1.171.39.34b (Rigaku Oxford Diffraction, 2017) 
Numerical absorption correction based on gaussian integration over 
 a multifaceted crystal model 
Empirical absorption correction using spherical harmonics, 
 implemented in SCALE3 ABSPACK scaling algorithm. 
;
_exptl_crystal_colour red
_exptl_crystal_density_diffrn 1.201
_exptl_crystal_density_method 'not measured'
_exptl_crystal_description plate
_exptl_crystal_F_000 2910
_exptl_crystal_recrystallization_method 'Re-crystallisation from solvent: acetonitrile'
_exptl_crystal_size_max 0.260
_exptl_crystal_size_mid 0.047
_exptl_crystal_size_min 0.010
_refine_diff_density_max 1.409
_refine_diff_density_min -0.841
_refine_diff_density_rms 0.122
_refine_ls_extinction_method none
_refine_ls_goodness_of_fit_ref 1.032
_refine_ls_hydrogen_treatment constr
_refine_ls_matrix_type full
_refine_ls_number_parameters 1964
_refine_ls_number_reflns 27528
_refine_ls_number_restraints 1438
_refine_ls_restrained_S_all 1.025
_refine_ls_R_factor_all 0.1957
_refine_ls_R_factor_gt 0.1257
_refine_ls_shift/su_max 0.001
_refine_ls_shift/su_mean 0.000
_refine_ls_structure_factor_coef Fsqd
_refine_ls_weighting_details 'w=1/[\s^2^(Fo^2^)+(0.2032P)^2^+15.4700P] where P=(Fo^2^+2Fc^2^)/3'
_refine_ls_weighting_scheme calc
_refine_ls_wR_factor_gt 0.3231
_refine_ls_wR_factor_ref 0.3796
_reflns_Friedel_coverage 0.000
_reflns_number_gt 14620
_reflns_number_total 27528
_reflns_threshold_expression 'I > 2\s(I)'
_cod_data_source_file d0dt02130j2.cif
_cod_data_source_block 1
_cod_depositor_comments 'Adding full bibliography for 7705091--7705102.cif.'
_cod_original_cell_volume 7599.8(3)
_cod_original_formula_sum 'C151 H188.50 Cl6 N9.50 O13 Ti4'
_cod_database_code 7705094
_shelx_shelxl_version_number 2018/3
_shelx_space_group_comment
; 
The symmetry employed for this shelxl refinement is uniquely defined 
by the following loop, which should always be used as a source of 
symmetry information in preference to the above space-group names. 
They are only intended as comments. 
;
_shelx_estimated_absorpt_t_min 0.493
_shelx_estimated_absorpt_t_max 0.969

loop_
_space_group_symop_operation_xyz
'x, y, z'
'-x, -y, -z'

loop_
_atom_site_label
_atom_site_type_symbol
_atom_site_fract_x
_atom_site_fract_y
_atom_site_fract_z
_atom_site_U_iso_or_equiv
_atom_site_adp_type
_atom_site_occupancy
_atom_site_site_symmetry_order
_atom_site_calc_flag
_atom_site_refinement_flags_posn
_atom_site_refinement_flags_adp
_atom_site_refinement_flags_occupancy
_atom_site_disorder_assembly
_atom_site_disorder_group
Ti1 Ti 0.24636(11) 1.02996(6) 0.76552(6) 0.0565(4) Uani 1 1 d . . . . .
Ti2 Ti 0.28843(11) 0.75018(5) 0.73232(6) 0.0500(3) Uani 1 1 d . . . . .
Cl1 Cl 0.2751(3) 1.10981(12) 0.83814(12) 0.1045(9) Uani 1 1 d . . . . .
Cl2 Cl 0.1318(2) 0.99186(12) 0.81437(11) 0.0924(8) Uani 1 1 d . . . . .
Cl3 Cl 0.3004(3) 0.68700(9) 0.64647(10) 0.0981(9) Uani 1 1 d . . . . .
O1 O 0.3654(4) 1.0033(2) 0.7896(2) 0.0612(14) Uani 1 1 d . . . . .
O2 O 0.3279(4) 1.07854(19) 0.72496(19) 0.0509(12) Uani 1 1 d . . . . .
H2 H 0.314347 1.117035 0.728857 0.061 Uiso 1 1 calc R U . . .
O3 O 0.2184(4) 0.97775(19) 0.7012(2) 0.0563(13) Uani 1 1 d . . . . .
O4 O 0.1124(5) 1.0736(3) 0.7392(3) 0.088(2) Uani 1 1 d . . . . .
O5 O 0.1623(4) 0.77474(19) 0.7142(2) 0.0582(13) Uani 1 1 d . . . . .
O6 O 0.2392(4) 0.68830(18) 0.7584(2) 0.0517(12) Uani 1 1 d . . . . .
O7 O 0.3143(4) 0.79614(19) 0.8012(2) 0.0573(13) Uani 1 1 d . . . . .
C1 C 0.4623(6) 0.9888(3) 0.8061(3) 0.0510(17) Uani 1 1 d . . . . .
C2 C 0.4706(6) 0.9431(3) 0.8295(3) 0.0519(18) Uani 1 1 d . . . . .
C3 C 0.5695(7) 0.9281(4) 0.8446(5) 0.083(3) Uani 1 1 d . . . . .
H3 H 0.576285 0.895654 0.858478 0.100 Uiso 1 1 calc R U . . .
C4 C 0.6614(8) 0.9588(5) 0.8405(7) 0.119(5) Uani 1 1 d . . . . .
C5 C 0.6490(7) 1.0043(4) 0.8181(5) 0.086(3) Uani 1 1 d . . . . .
H5 H 0.710531 1.025571 0.814752 0.103 Uiso 1 1 calc R U . . .
C6 C 0.5523(6) 1.0201(3) 0.8005(3) 0.0535(18) Uani 1 1 d . . . . .
C7 C 0.7704(13) 0.9552(7) 0.8754(10) 0.124(6) Uani 0.683(15) 1 d D U P A 1
C8 C 0.7755(14) 0.8991(10) 0.8887(12) 0.146(7) Uani 0.683(15) 1 d D U P A 1
H8A H 0.757285 0.869096 0.854886 0.219 Uiso 0.683(15) 1 calc R U P A 1
H8B H 0.847437 0.894926 0.904910 0.219 Uiso 0.683(15) 1 calc R U P A 1
H8C H 0.725158 0.896515 0.914804 0.219 Uiso 0.683(15) 1 calc R U P A 1
C9 C 0.8589(12) 0.9606(9) 0.8391(12) 0.134(6) Uani 0.683(15) 1 d D U P A 1
H9A H 0.856780 0.997038 0.830070 0.201 Uiso 0.683(15) 1 calc R U P A 1
H9B H 0.928084 0.957760 0.859194 0.201 Uiso 0.683(15) 1 calc R U P A 1
H9C H 0.847800 0.930313 0.805210 0.201 Uiso 0.683(15) 1 calc R U P A 1
C10 C 0.7988(17) 1.0012(11) 0.9280(10) 0.166(8) Uani 0.683(15) 1 d D U P A 1
H10A H 0.795666 1.038002 0.919771 0.249 Uiso 0.683(15) 1 calc R U P A 1
H10B H 0.748387 0.998389 0.954095 0.249 Uiso 0.683(15) 1 calc R U P A 1
H10C H 0.870666 0.996800 0.944201 0.249 Uiso 0.683(15) 1 calc R U P A 1
C7X C 0.766(2) 0.9217(13) 0.8320(17) 0.121(7) Uani 0.317(15) 1 d D U P A 2
C8X C 0.754(3) 0.8599(15) 0.829(2) 0.134(10) Uani 0.317(15) 1 d D U P A 2
H8D H 0.720849 0.839706 0.792162 0.201 Uiso 0.317(15) 1 calc R U P A 2
H8E H 0.824415 0.845646 0.835663 0.201 Uiso 0.317(15) 1 calc R U P A 2
H8F H 0.710075 0.853921 0.856534 0.201 Uiso 0.317(15) 1 calc R U P A 2
C9X C 0.840(2) 0.9276(18) 0.789(2) 0.129(9) Uani 0.317(15) 1 d D U P A 2
H9D H 0.807318 0.906332 0.752423 0.193 Uiso 0.317(15) 1 calc R U P A 2
H9E H 0.849910 0.967346 0.789341 0.193 Uiso 0.317(15) 1 calc R U P A 2
H9F H 0.908312 0.912807 0.797623 0.193 Uiso 0.317(15) 1 calc R U P A 2
C10X C 0.817(4) 0.955(2) 0.8875(19) 0.150(10) Uani 0.317(15) 1 d D U P A 2
H10D H 0.823880 0.994560 0.888197 0.225 Uiso 0.317(15) 1 calc R U P A 2
H10E H 0.773595 0.949446 0.915730 0.225 Uiso 0.317(15) 1 calc R U P A 2
H10F H 0.887935 0.941171 0.894860 0.225 Uiso 0.317(15) 1 calc R U P A 2
C11 C 0.5409(6) 1.0698(3) 0.7758(3) 0.0542(18) Uani 1 1 d . . . . .
H11A H 0.609611 1.091865 0.782335 0.065 Uiso 1 1 calc R U . . .
H11B H 0.488110 1.094484 0.793938 0.065 Uiso 1 1 calc R U . . .
C12 C 0.4034(6) 1.0531(3) 0.6916(3) 0.0476(16) Uani 1 1 d . . . . .
C13 C 0.5057(6) 1.0506(3) 0.7148(3) 0.0472(16) Uani 1 1 d . . . . .
C14 C 0.5810(6) 1.0282(3) 0.6805(3) 0.0531(18) Uani 1 1 d . . . . .
H14 H 0.652207 1.027399 0.696047 0.064 Uiso 1 1 calc R U . . .
C15 C 0.5543(6) 1.0067(3) 0.6238(3) 0.0553(19) Uani 1 1 d . . . . .
C16 C 0.4488(7) 1.0070(3) 0.6033(3) 0.0563(19) Uani 1 1 d . . . . .
H16 H 0.428726 0.991522 0.565076 0.068 Uiso 1 1 calc R U . . .
C17 C 0.3700(6) 1.0288(3) 0.6359(3) 0.0498(17) Uani 1 1 d . . . . .
C18 C 0.6388(7) 0.9865(4) 0.5854(4) 0.067(2) Uani 1 1 d . . . . .
C19 C 0.7448(8) 0.9789(5) 0.6174(5) 0.090(3) Uani 1 1 d . . . . .
H19A H 0.796008 0.965285 0.591522 0.136 Uiso 1 1 calc R U . . .
H19B H 0.733946 0.951510 0.638880 0.136 Uiso 1 1 calc R U . . .
H19C H 0.771985 1.015037 0.642199 0.136 Uiso 1 1 calc R U . . .
C20 C 0.6569(9) 1.0318(4) 0.5559(4) 0.087(3) Uani 1 1 d . . . . .
H20A H 0.679508 1.067391 0.582987 0.130 Uiso 1 1 calc R U . . .
H20B H 0.590817 1.036417 0.534052 0.130 Uiso 1 1 calc R U . . .
H20C H 0.711992 1.021081 0.531685 0.130 Uiso 1 1 calc R U . . .
C21 C 0.6007(8) 0.9319(4) 0.5426(4) 0.090(3) Uani 1 1 d . . . . .
H21A H 0.654606 0.921051 0.517681 0.134 Uiso 1 1 calc R U . . .
H21B H 0.534338 0.937566 0.521597 0.134 Uiso 1 1 calc R U . . .
H21C H 0.588620 0.902142 0.561202 0.134 Uiso 1 1 calc R U . . .
C22 C 0.2551(6) 1.0303(3) 0.6127(3) 0.0528(18) Uani 1 1 d . . . . .
H22A H 0.253466 1.038850 0.576379 0.063 Uiso 1 1 calc R U . . .
H22B H 0.222398 1.061365 0.637221 0.063 Uiso 1 1 calc R U . . .
C23 C 0.1734(6) 0.9520(3) 0.6498(3) 0.0498(17) Uani 1 1 d . . . . .
C24 C 0.1873(6) 0.9754(3) 0.6058(3) 0.0546(18) Uani 1 1 d . . . . .
C25 C 0.1369(6) 0.9487(3) 0.5536(3) 0.0595(19) Uani 1 1 d . . . . .
H25 H 0.145472 0.964615 0.523629 0.071 Uiso 1 1 calc R U . . .
C26 C 0.0736(7) 0.8985(3) 0.5446(4) 0.064(2) Uani 1 1 d . . . . .
C27 C 0.0645(7) 0.8762(3) 0.5895(4) 0.061(2) Uani 1 1 d . . . . .
H27 H 0.023792 0.841738 0.583644 0.073 Uiso 1 1 calc R U . . .
C28 C 0.1112(6) 0.9015(3) 0.6421(3) 0.0564(19) Uani 1 1 d . . . . .
C29 C 0.0164(7) 0.8711(4) 0.4868(4) 0.079(3) Uani 1 1 d . . . . .
C30 C 0.0274(10) 0.9054(6) 0.4452(4) 0.114(4) Uani 1 1 d . . . . .
H30A H 0.000545 0.942641 0.458706 0.171 Uiso 1 1 calc R U . . .
H30B H -0.013444 0.886169 0.410097 0.171 Uiso 1 1 calc R U . . .
H30C H 0.102317 0.909576 0.440073 0.171 Uiso 1 1 calc R U . . .
C31 C -0.1014(9) 0.8600(6) 0.4910(5) 0.109(4) Uani 1 1 d . . . . .
H31A H -0.108532 0.844462 0.522592 0.163 Uiso 1 1 calc R U . . .
H31B H -0.133839 0.833085 0.457295 0.163 Uiso 1 1 calc R U . . .
H31C H -0.137157 0.895337 0.495650 0.163 Uiso 1 1 calc R U . . .
C32 C 0.0636(11) 0.8114(6) 0.4666(6) 0.133(5) Uani 1 1 d . . . . .
H32A H 0.139142 0.816521 0.463193 0.200 Uiso 1 1 calc R U . . .
H32B H 0.025860 0.791510 0.430878 0.200 Uiso 1 1 calc R U . . .
H32C H 0.054978 0.789378 0.493436 0.200 Uiso 1 1 calc R U . . .
C33 C 0.1009(7) 0.8791(3) 0.6927(4) 0.067(2) Uani 1 1 d . . . . .
H33A H 0.172032 0.868762 0.705566 0.080 Uiso 1 1 calc R U . . .
H33B H 0.080872 0.910522 0.722049 0.080 Uiso 1 1 calc R U . . .
C34 C 0.0586(7) 0.7802(3) 0.7008(3) 0.0569(19) Uani 1 1 d . . . . .
C35 C 0.0246(7) 0.8299(3) 0.6877(4) 0.065(2) Uani 1 1 d . . . . .
C36 C -0.0823(8) 0.8334(5) 0.6743(6) 0.110(4) Uani 1 1 d . . . . .
H36 H -0.105634 0.866397 0.664803 0.132 Uiso 1 1 calc R U . . .
C37 C -0.1575(8) 0.7916(6) 0.6740(7) 0.136(6) Uani 1 1 d D . . . .
C38 C -0.1213(7) 0.7442(5) 0.6891(6) 0.102(4) Uani 1 1 d . . . . .
H38 H -0.171909 0.715465 0.690471 0.123 Uiso 1 1 calc R U . . .
C39 C -0.0152(7) 0.7370(3) 0.7021(4) 0.064(2) Uani 1 1 d . . . . .
C40 C -0.2745(12) 0.8030(9) 0.6700(8) 0.128(6) Uani 0.714(17) 1 d D U P B 1
C41 C -0.2962(13) 0.8194(9) 0.6143(10) 0.124(6) Uani 0.714(17) 1 d D U P B 1
H41A H -0.250569 0.852603 0.615141 0.185 Uiso 0.714(17) 1 calc R U P B 1
H41B H -0.280869 0.788037 0.584234 0.185 Uiso 0.714(17) 1 calc R U P B 1
H41C H -0.370685 0.827980 0.608374 0.185 Uiso 0.714(17) 1 calc R U P B 1
C42 C -0.3430(13) 0.7543(10) 0.6669(10) 0.141(6) Uani 0.714(17) 1 d D U P B 1
H42A H -0.417020 0.764331 0.664388 0.212 Uiso 0.714(17) 1 calc R U P B 1
H42B H -0.332361 0.724630 0.634303 0.212 Uiso 0.714(17) 1 calc R U P B 1
H42C H -0.326053 0.740653 0.699912 0.212 Uiso 0.714(17) 1 calc R U P B 1
C43 C -0.3031(19) 0.8544(11) 0.7157(12) 0.183(9) Uani 0.714(17) 1 d D U P B 1
H43A H -0.255813 0.887176 0.717199 0.275 Uiso 0.714(17) 1 calc R U P B 1
H43B H -0.376747 0.863123 0.707072 0.275 Uiso 0.714(17) 1 calc R U P B 1
H43C H -0.294630 0.845161 0.751337 0.275 Uiso 0.714(17) 1 calc R U P B 1
C40X C -0.266(2) 0.7789(17) 0.6337(14) 0.126(8) Uani 0.286(17) 1 d D U P B 2
C41X C -0.270(4) 0.794(2) 0.5763(19) 0.137(10) Uani 0.286(17) 1 d D U P B 2
H41D H -0.231844 0.830071 0.580948 0.205 Uiso 0.286(17) 1 calc R U P B 2
H41E H -0.235954 0.764478 0.550789 0.205 Uiso 0.286(17) 1 calc R U P B 2
H41F H -0.343683 0.795212 0.561572 0.205 Uiso 0.286(17) 1 calc R U P B 2
C42X C -0.324(3) 0.7241(18) 0.623(2) 0.146(11) Uani 0.286(17) 1 d D U P B 2
H42D H -0.282651 0.694992 0.601650 0.219 Uiso 0.286(17) 1 calc R U P B 2
H42E H -0.334400 0.715505 0.657671 0.219 Uiso 0.286(17) 1 calc R U P B 2
H42F H -0.392530 0.725095 0.601659 0.219 Uiso 0.286(17) 1 calc R U P B 2
C43X C -0.339(4) 0.821(2) 0.667(2) 0.141(9) Uani 0.286(17) 1 d D U P B 2
H43D H -0.305669 0.859182 0.676397 0.212 Uiso 0.286(17) 1 calc R U P B 2
H43E H -0.407748 0.819912 0.645235 0.212 Uiso 0.286(17) 1 calc R U P B 2
H43F H -0.349619 0.810321 0.701247 0.212 Uiso 0.286(17) 1 calc R U P B 2
C44 C 0.0197(6) 0.6848(3) 0.7192(3) 0.0568(19) Uani 1 1 d . . . . .
H44A H -0.041119 0.656624 0.710841 0.068 Uiso 1 1 calc R U . . .
H44B H 0.076113 0.668404 0.697145 0.068 Uiso 1 1 calc R U . . .
C45 C 0.1690(6) 0.6989(3) 0.7964(3) 0.0543(19) Uani 1 1 d . . . . .
C46 C 0.0603(6) 0.6961(3) 0.7790(4) 0.0574(19) Uani 1 1 d . . . . .
C47 C -0.0074(7) 0.7036(3) 0.8188(4) 0.068(2) Uani 1 1 d . . . . .
H47 H -0.081649 0.699977 0.807675 0.081 Uiso 1 1 calc R U . . .
C48 C 0.0295(9) 0.7166(3) 0.8766(4) 0.074(3) Uani 1 1 d . . . . .
C49 C 0.1357(8) 0.7199(3) 0.8906(4) 0.068(2) Uani 1 1 d . . . . .
H49 H 0.161452 0.727653 0.928507 0.081 Uiso 1 1 calc R U . . .
C50 C 0.2092(7) 0.7128(3) 0.8532(3) 0.060(2) Uani 1 1 d . . . . .
C51 C -0.0495(15) 0.7187(7) 0.9181(8) 0.088(7) Uani 0.63(2) 1 d D . P C 1
C52 C -0.1174(17) 0.7690(9) 0.9169(9) 0.113(8) Uani 0.63(2) 1 d D . P C 1
H52A H -0.169177 0.771422 0.943384 0.169 Uiso 0.63(2) 1 calc R U P C 1
H52B H -0.071656 0.803714 0.926757 0.169 Uiso 0.63(2) 1 calc R U P C 1
H52C H -0.154851 0.764122 0.879969 0.169 Uiso 0.63(2) 1 calc R U P C 1
C53 C 0.0077(17) 0.7290(11) 0.9766(7) 0.124(8) Uani 0.63(2) 1 d D . P C 1
H53A H -0.044709 0.730231 1.002565 0.186 Uiso 0.63(2) 1 calc R U P C 1
H53B H 0.054665 0.698531 0.978563 0.186 Uiso 0.63(2) 1 calc R U P C 1
H53C H 0.049724 0.764944 0.986168 0.186 Uiso 0.63(2) 1 calc R U P C 1
C54 C -0.1182(19) 0.6633(8) 0.9063(9) 0.130(9) Uani 0.63(2) 1 d D . P C 1
H54A H -0.167868 0.666280 0.933788 0.195 Uiso 0.63(2) 1 calc R U P C 1
H54B H -0.157934 0.656034 0.869577 0.195 Uiso 0.63(2) 1 calc R U P C 1
H54C H -0.072383 0.632245 0.907951 0.195 Uiso 0.63(2) 1 calc R U P C 1
C51X C -0.043(3) 0.7306(12) 0.9229(14) 0.101(14) Uani 0.37(2) 1 d D . P C 2
C52X C -0.023(3) 0.7898(10) 0.9621(14) 0.108(12) Uani 0.37(2) 1 d D . P C 2
H52D H -0.038635 0.818069 0.941522 0.161 Uiso 0.37(2) 1 calc R U P C 2
H52E H -0.069927 0.793746 0.991181 0.161 Uiso 0.37(2) 1 calc R U P C 2
H52F H 0.050744 0.795131 0.978594 0.161 Uiso 0.37(2) 1 calc R U P C 2
C53X C -0.019(3) 0.6870(12) 0.9560(15) 0.110(12) Uani 0.37(2) 1 d D . P C 2
H53D H -0.031026 0.649094 0.931605 0.165 Uiso 0.37(2) 1 calc R U P C 2
H53E H 0.055329 0.692787 0.972550 0.165 Uiso 0.37(2) 1 calc R U P C 2
H53F H -0.065342 0.691401 0.985137 0.165 Uiso 0.37(2) 1 calc R U P C 2
C54X C -0.160(2) 0.7196(15) 0.8981(12) 0.109(11) Uani 0.37(2) 1 d D . P C 2
H54D H -0.178652 0.746758 0.876608 0.163 Uiso 0.37(2) 1 calc R U P C 2
H54E H -0.171181 0.681372 0.874243 0.163 Uiso 0.37(2) 1 calc R U P C 2
H54F H -0.205336 0.723714 0.927796 0.163 Uiso 0.37(2) 1 calc R U P C 2
C55 C 0.3265(7) 0.7198(3) 0.8701(3) 0.064(2) Uani 1 1 d . . . . .
H55A H 0.364000 0.701817 0.838485 0.077 Uiso 1 1 calc R U . . .
H55B H 0.344920 0.700952 0.899890 0.077 Uiso 1 1 calc R U . . .
C56 C 0.3537(6) 0.8167(3) 0.8543(3) 0.0521(18) Uani 1 1 d . . . . .
C57 C 0.3618(7) 0.7814(3) 0.8898(3) 0.059(2) Uani 1 1 d . . . . .
C58 C 0.3995(10) 0.8043(4) 0.9439(4) 0.100(4) Uani 1 1 d . . . . .
H58 H 0.405126 0.780344 0.968211 0.120 Uiso 1 1 calc R U . . .
C59 C 0.4298(14) 0.8610(5) 0.9645(4) 0.130(6) Uani 1 1 d . . . . .
C60 C 0.4185(9) 0.8941(4) 0.9281(4) 0.088(3) Uani 1 1 d . . . . .
H60 H 0.437084 0.933179 0.941681 0.105 Uiso 1 1 calc R U . . .
C61 C 0.3823(7) 0.8745(3) 0.8734(3) 0.0579(19) Uani 1 1 d . . . . .
C62 C 0.512(2) 0.8752(6) 1.0176(7) 0.135(7) Uani 0.631(14) 1 d D U P D 1
C63 C 0.545(2) 0.9351(7) 1.0371(7) 0.132(7) Uani 0.631(14) 1 d D U P D 1
H63A H 0.482557 0.957342 1.034580 0.198 Uiso 0.631(14) 1 calc R U P D 1
H63B H 0.577085 0.943368 1.075373 0.198 Uiso 0.631(14) 1 calc R U P D 1
H63C H 0.596418 0.944830 1.014260 0.198 Uiso 0.631(14) 1 calc R U P D 1
C64 C 0.444(3) 0.8610(10) 1.0594(9) 0.167(8) Uani 0.631(14) 1 d D U P D 1
H64A H 0.420180 0.821070 1.047842 0.250 Uiso 0.631(14) 1 calc R U P D 1
H64B H 0.485244 0.869160 1.095712 0.250 Uiso 0.631(14) 1 calc R U P D 1
H64C H 0.381554 0.883842 1.061350 0.250 Uiso 0.631(14) 1 calc R U P D 1
C65 C 0.603(2) 0.8399(10) 1.0205(9) 0.180(9) Uani 0.631(14) 1 d D U P D 1
H65A H 0.578662 0.800132 1.007226 0.270 Uiso 0.631(14) 1 calc R U P D 1
H65B H 0.655343 0.848700 0.997555 0.270 Uiso 0.631(14) 1 calc R U P D 1
H65C H 0.636010 0.847238 1.058668 0.270 Uiso 0.631(14) 1 calc R U P D 1
C62X C 0.422(3) 0.8915(11) 1.0317(10) 0.136(8) Uani 0.369(14) 1 d D U P D 2
C63X C 0.419(4) 0.9526(11) 1.0454(11) 0.143(10) Uani 0.369(14) 1 d D U P D 2
H63D H 0.357358 0.962990 1.023842 0.214 Uiso 0.369(14) 1 calc R U P D 2
H63E H 0.412213 0.966557 1.084682 0.214 Uiso 0.369(14) 1 calc R U P D 2
H63F H 0.483824 0.969225 1.036977 0.214 Uiso 0.369(14) 1 calc R U P D 2
C64X C 0.325(4) 0.8723(14) 1.0560(12) 0.148(9) Uani 0.369(14) 1 d D U P D 2
H64D H 0.320908 0.831168 1.048764 0.223 Uiso 0.369(14) 1 calc R U P D 2
H64E H 0.332818 0.888905 1.095759 0.223 Uiso 0.369(14) 1 calc R U P D 2
H64F H 0.260468 0.884565 1.038869 0.223 Uiso 0.369(14) 1 calc R U P D 2
C65X C 0.510(3) 0.8683(16) 1.0604(17) 0.158(10) Uani 0.369(14) 1 d D U P D 2
H65D H 0.503867 0.827149 1.047887 0.237 Uiso 0.369(14) 1 calc R U P D 2
H65E H 0.577536 0.882457 1.052387 0.237 Uiso 0.369(14) 1 calc R U P D 2
H65F H 0.505925 0.879789 1.100092 0.237 Uiso 0.369(14) 1 calc R U P D 2
C66 C 0.3690(7) 0.9128(3) 0.8369(3) 0.059(2) Uani 1 1 d . . . . .
H66A H 0.319321 0.941395 0.851794 0.071 Uiso 1 1 calc R U . . .
H66B H 0.335604 0.890911 0.800341 0.071 Uiso 1 1 calc R U . . .
N1 N 0.3658(5) 0.8162(2) 0.6995(3) 0.0552(15) Uani 1 1 d D U . . .
C67 C 0.3925(7) 0.8513(3) 0.6847(3) 0.061(2) Uani 1 1 d D U . . .
C68 C 0.4273(9) 0.8994(3) 0.6645(5) 0.093(3) Uani 1 1 d D U . . .
H68A H 0.504368 0.906082 0.673032 0.139 Uiso 1 1 calc R U . . .
H68B H 0.392615 0.932951 0.682354 0.139 Uiso 1 1 calc R U . . .
H68C H 0.408000 0.890999 0.624612 0.139 Uiso 1 1 calc R U . . .
Ti1A Ti 0.37759(12) 0.52808(6) 0.73199(8) 0.0686(5) Uani 1 1 d D . . . .
Ti2A Ti 0.29254(10) 0.24551(5) 0.73443(6) 0.0544(4) Uani 1 1 d . . . . .
Cl1A Cl 0.4754(3) 0.60563(12) 0.79091(19) 0.1323(13) Uani 1 1 d . . . . .
Cl2A Cl 0.5295(6) 0.4783(3) 0.7322(11) 0.094(4) Uani 0.73(5) 1 d D . P E 1
Cl2Y Cl 0.5137(14) 0.4741(5) 0.7010(19) 0.074(7) Uani 0.27(5) 1 d D . P E 2
Cl4A Cl 0.15013(16) 0.17849(8) 0.68945(10) 0.0728(6) Uani 1 1 d . . . . .
O1A O 0.2973(5) 0.4779(2) 0.6781(3) 0.0775(17) Uani 1 1 d . . . . .
O2A O 0.2558(4) 0.58228(19) 0.7297(2) 0.0603(14) Uani 1 1 d . . . . .
H2A H 0.272071 0.621026 0.733042 0.072 Uiso 1 1 calc R U . . .
O3A O 0.3327(5) 0.5079(2) 0.7892(3) 0.0712(16) Uani 1 1 d . . . . .
O5A O 0.3899(4) 0.29376(19) 0.7821(2) 0.0620(14) Uani 1 1 d . . . . .
O6A O 0.3780(4) 0.18231(18) 0.7355(2) 0.0573(13) Uani 1 1 d . . . . .
O7A O 0.3325(5) 0.2581(2) 0.6728(3) 0.0690(15) Uani 1 1 d . . . . .
C1A C 0.2487(8) 0.4484(3) 0.6284(4) 0.069(2) Uani 1 1 d . . . . .
C2A C 0.2629(8) 0.3912(3) 0.6101(4) 0.072(3) Uani 1 1 d . . . . .
C3A C 0.2062(11) 0.3620(4) 0.5614(4) 0.100(4) Uani 1 1 d . . . . .
H3A H 0.216202 0.323035 0.548564 0.120 Uiso 1 1 calc R U . . .
C4A C 0.1355(11) 0.3864(4) 0.5304(5) 0.108(4) Uani 1 1 d D . . . .
C5A C 0.1234(10) 0.4446(4) 0.5506(4) 0.093(3) Uani 1 1 d . . . . .
H5A H 0.074817 0.462502 0.530144 0.111 Uiso 1 1 calc R U . . .
C6A C 0.1790(8) 0.4765(3) 0.5985(4) 0.074(2) Uani 1 1 d . . . . .
C7A C 0.088(2) 0.3531(7) 0.4729(7) 0.138(9) Uani 0.68(4) 1 d D U P F 1
C8A C 0.110(3) 0.3831(13) 0.4289(12) 0.170(11) Uani 0.68(4) 1 d D U P F 1
H8G H 0.078723 0.360421 0.392810 0.255 Uiso 0.68(4) 1 calc R U P F 1
H8H H 0.079236 0.419867 0.436707 0.255 Uiso 0.68(4) 1 calc R U P F 1
H8I H 0.187046 0.388426 0.428895 0.255 Uiso 0.68(4) 1 calc R U P F 1
C9A C -0.033(2) 0.3517(12) 0.4754(13) 0.172(10) Uani 0.68(4) 1 d D U P F 1
H9G H -0.049957 0.332671 0.503389 0.258 Uiso 0.68(4) 1 calc R U P F 1
H9H H -0.055752 0.390296 0.484903 0.258 Uiso 0.68(4) 1 calc R U P F 1
H9I H -0.069455 0.331392 0.439526 0.258 Uiso 0.68(4) 1 calc R U P F 1
C10A C 0.114(3) 0.2909(7) 0.4572(9) 0.128(10) Uani 0.68(4) 1 d D U P F 1
H10G H 0.098443 0.273384 0.486542 0.193 Uiso 0.68(4) 1 calc R U P F 1
H10H H 0.070061 0.271575 0.422925 0.193 Uiso 0.68(4) 1 calc R U P F 1
H10I H 0.188880 0.288083 0.452030 0.193 Uiso 0.68(4) 1 calc R U P F 1
C7Y C 0.040(4) 0.3616(14) 0.4852(19) 0.144(13) Uani 0.32(4) 1 d D U P F 2
C8Y C 0.062(5) 0.3775(16) 0.432(2) 0.130(14) Uani 0.32(4) 1 d D U P F 2
H8J H 0.069088 0.418553 0.438995 0.195 Uiso 0.32(4) 1 calc R U P F 2
H8K H 0.127099 0.361293 0.419970 0.195 Uiso 0.32(4) 1 calc R U P F 2
H8L H 0.002343 0.362853 0.403246 0.195 Uiso 0.32(4) 1 calc R U P F 2
C9Y C -0.076(4) 0.3785(19) 0.490(2) 0.143(13) Uani 0.32(4) 1 d D U P F 2
H9J H -0.099564 0.370173 0.523441 0.214 Uiso 0.32(4) 1 calc R U P F 2
H9K H -0.080094 0.418872 0.493166 0.214 Uiso 0.32(4) 1 calc R U P F 2
H9L H -0.122936 0.357235 0.457948 0.214 Uiso 0.32(4) 1 calc R U P F 2
C10Y C 0.029(6) 0.2966(14) 0.471(2) 0.147(15) Uani 0.32(4) 1 d D U P F 2
H10J H 0.014635 0.284659 0.504308 0.221 Uiso 0.32(4) 1 calc R U P F 2
H10K H -0.030203 0.282791 0.442260 0.221 Uiso 0.32(4) 1 calc R U P F 2
H10L H 0.094552 0.281231 0.458984 0.221 Uiso 0.32(4) 1 calc R U P F 2
C11A C 0.1593(8) 0.5372(3) 0.6212(4) 0.083(3) Uani 1 1 d . . . . .
H11C H 0.118237 0.551479 0.592489 0.099 Uiso 1 1 calc R U . . .
H11D H 0.227865 0.559532 0.632153 0.099 Uiso 1 1 calc R U . . .
C12A C 0.1514(6) 0.5622(3) 0.7235(4) 0.064(2) Uani 1 1 d . . . . .
C13A C 0.0988(7) 0.5439(3) 0.6703(5) 0.076(3) Uani 1 1 d . . . . .
C14A C -0.0076(8) 0.5271(4) 0.6651(5) 0.086(3) Uani 1 1 d . . . . .
H14A H -0.044861 0.514543 0.629234 0.103 Uiso 1 1 calc R U . . .
C15A C -0.0619(8) 0.5277(4) 0.7095(7) 0.094(4) Uani 1 1 d . . . . .
C16A C -0.0049(8) 0.5443(4) 0.7619(6) 0.085(3) Uani 1 1 d . . . . .
H16A H -0.040853 0.545172 0.793120 0.102 Uiso 1 1 calc R U . . .
C17A C 0.1016(7) 0.5594(3) 0.7696(5) 0.072(3) Uani 1 1 d . . . . .
C18A C -0.1810(10) 0.5150(5) 0.7064(8) 0.080(5) Uani 0.68(2) 1 d D U P G 1
C19A C -0.2336(15) 0.4949(9) 0.6461(9) 0.127(6) Uani 0.68(2) 1 d D U P G 1
H19D H -0.199999 0.461370 0.627207 0.191 Uiso 0.68(2) 1 calc R U P G 1
H19E H -0.309354 0.485751 0.645704 0.191 Uiso 0.68(2) 1 calc R U P G 1
H19F H -0.224697 0.524829 0.627380 0.191 Uiso 0.68(2) 1 calc R U P G 1
C20A C -0.2378(14) 0.5640(7) 0.7290(11) 0.103(6) Uani 0.68(2) 1 d D U P G 1
H20D H -0.218210 0.594711 0.712891 0.155 Uiso 0.68(2) 1 calc R U P G 1
H20E H -0.314292 0.554749 0.720380 0.155 Uiso 0.68(2) 1 calc R U P G 1
H20F H -0.219312 0.575789 0.768959 0.155 Uiso 0.68(2) 1 calc R U P G 1
C21A C -0.2006(16) 0.4644(8) 0.7261(13) 0.125(7) Uani 0.68(2) 1 d D U P G 1
H21D H -0.157968 0.434334 0.707948 0.187 Uiso 0.68(2) 1 calc R U P G 1
H21E H -0.180985 0.473151 0.765919 0.187 Uiso 0.68(2) 1 calc R U P G 1
H21F H -0.275965 0.452110 0.717340 0.187 Uiso 0.68(2) 1 calc R U P G 1
C18Y C -0.176(3) 0.5086(13) 0.6671(17) 0.104(7) Uani 0.32(2) 1 d D U P G 2
C19Y C -0.213(3) 0.4865(17) 0.6061(17) 0.117(9) Uani 0.32(2) 1 d D U P G 2
H19G H -0.172450 0.454510 0.590488 0.175 Uiso 0.32(2) 1 calc R U P G 2
H19H H -0.288835 0.474252 0.601183 0.175 Uiso 0.32(2) 1 calc R U P G 2
H19I H -0.203468 0.516307 0.587366 0.175 Uiso 0.32(2) 1 calc R U P G 2
C20Y C -0.239(3) 0.5561(13) 0.689(2) 0.098(8) Uani 0.32(2) 1 d D U P G 2
H20G H -0.213901 0.589176 0.677545 0.147 Uiso 0.32(2) 1 calc R U P G 2
H20H H -0.313535 0.546581 0.674347 0.147 Uiso 0.32(2) 1 calc R U P G 2
H20I H -0.231040 0.564389 0.728997 0.147 Uiso 0.32(2) 1 calc R U P G 2
C21Y C -0.213(3) 0.4574(12) 0.6840(19) 0.086(7) Uani 0.32(2) 1 d D U P G 2
H21G H -0.170282 0.425905 0.669286 0.129 Uiso 0.32(2) 1 calc R U P G 2
H21H H -0.205200 0.465444 0.724220 0.129 Uiso 0.32(2) 1 calc R U P G 2
H21I H -0.287695 0.447636 0.669570 0.129 Uiso 0.32(2) 1 calc R U P G 2
C22A C 0.1600(8) 0.5724(3) 0.8267(4) 0.075(3) Uani 1 1 d . . . . .
H22C H 0.115784 0.594407 0.853304 0.090 Uiso 1 1 calc R U . . .
H22D H 0.226585 0.595099 0.828342 0.090 Uiso 1 1 calc R U . . .
C23A C 0.2733(6) 0.4888(3) 0.8230(3) 0.0586(19) Uani 1 1 d . . . . .
C24A C 0.1847(7) 0.5176(3) 0.8411(4) 0.068(2) Uani 1 1 d . . . . .
C25A C 0.1232(8) 0.4934(4) 0.8719(4) 0.078(3) Uani 1 1 d . . . . .
H25A H 0.063741 0.512505 0.885155 0.094 Uiso 1 1 calc R U . . .
C26A C 0.1438(8) 0.4425(3) 0.8844(4) 0.071(2) Uani 1 1 d . . . . .
C27A C 0.2344(7) 0.4182(3) 0.8682(4) 0.066(2) Uani 1 1 d . . . . .
H27A H 0.252594 0.384817 0.878673 0.079 Uiso 1 1 calc R U . . .
C28A C 0.3006(6) 0.4392(3) 0.8376(4) 0.060(2) Uani 1 1 d . . . . .
C29A C 0.0712(10) 0.4157(4) 0.9174(5) 0.088(3) Uani 1 1 d . . . . .
C30A C -0.0277(12) 0.4470(5) 0.9294(6) 0.127(5) Uani 1 1 d . . . . .
H30D H -0.069321 0.428412 0.951064 0.190 Uiso 1 1 calc R U . . .
H30E H -0.070260 0.447062 0.894763 0.190 Uiso 1 1 calc R U . . .
H30F H -0.007559 0.485840 0.950238 0.190 Uiso 1 1 calc R U . . .
C31A C 0.1332(15) 0.4149(6) 0.9717(6) 0.146(6) Uani 1 1 d . . . . .
H31D H 0.149324 0.453553 0.994046 0.218 Uiso 1 1 calc R U . . .
H31E H 0.199518 0.396459 0.964998 0.218 Uiso 1 1 calc R U . . .
H31F H 0.090999 0.394151 0.991349 0.218 Uiso 1 1 calc R U . . .
C32A C 0.0377(11) 0.3567(4) 0.8866(6) 0.120(5) Uani 1 1 d . . . . .
H32D H 0.100453 0.334787 0.881038 0.180 Uiso 1 1 calc R U . . .
H32E H -0.000867 0.356590 0.850899 0.180 Uiso 1 1 calc R U . . .
H32F H -0.008594 0.340016 0.907711 0.180 Uiso 1 1 calc R U . . .
C33A C 0.3998(6) 0.4127(3) 0.8191(4) 0.060(2) Uani 1 1 d . . . . .
H33C H 0.382637 0.389825 0.780804 0.072 Uiso 1 1 calc R U . . .
H33D H 0.452192 0.443152 0.818729 0.072 Uiso 1 1 calc R U . . .
C34A C 0.4470(6) 0.3171(3) 0.8318(3) 0.059(2) Uani 1 1 d . . . . .
C35A C 0.4513(7) 0.3763(3) 0.8523(4) 0.066(2) Uani 1 1 d . . . . .
C36A C 0.5075(8) 0.3994(3) 0.9032(4) 0.077(3) Uani 1 1 d . . . . .
H36A H 0.507682 0.438903 0.918145 0.092 Uiso 1 1 calc R U . . .
C37A C 0.5637(8) 0.3678(4) 0.9335(4) 0.080(3) Uani 1 1 d . . . . .
C38A C 0.5597(8) 0.3102(3) 0.9115(4) 0.073(2) Uani 1 1 d . . . . .
H38A H 0.596580 0.287545 0.931869 0.088 Uiso 1 1 calc R U . . .
C39A C 0.5031(7) 0.2841(3) 0.8601(4) 0.064(2) Uani 1 1 d . . . . .
C40A C 0.6222(13) 0.3945(6) 0.9919(7) 0.102(4) Uani 0.743(14) 1 d D U P H 1
C41A C 0.6632(19) 0.4547(6) 0.9966(9) 0.138(6) Uani 0.743(14) 1 d D U P H 1
H41G H 0.603719 0.476997 0.988729 0.207 Uiso 0.743(14) 1 calc R U P H 1
H41H H 0.698112 0.471144 1.033865 0.207 Uiso 0.743(14) 1 calc R U P H 1
H41I H 0.714203 0.454461 0.970082 0.207 Uiso 0.743(14) 1 calc R U P H 1
C42A C 0.7180(13) 0.3632(6) 1.0045(7) 0.100(5) Uani 0.743(14) 1 d D U P H 1
H42G H 0.768943 0.365050 0.978414 0.150 Uiso 0.743(14) 1 calc R U P H 1
H42H H 0.751099 0.380399 1.041967 0.150 Uiso 0.743(14) 1 calc R U P H 1
H42I H 0.696199 0.323801 1.001143 0.150 Uiso 0.743(14) 1 calc R U P H 1
C43A C 0.5467(15) 0.3901(9) 1.0334(7) 0.139(6) Uani 0.743(14) 1 d D U P H 1
H43G H 0.482989 0.409974 1.026579 0.208 Uiso 0.743(14) 1 calc R U P H 1
H43H H 0.526670 0.350390 1.029776 0.208 Uiso 0.743(14) 1 calc R U P H 1
H43I H 0.581570 0.406988 1.070600 0.208 Uiso 0.743(14) 1 calc R U P H 1
C40Y C 0.635(3) 0.3982(15) 0.9883(17) 0.108(7) Uani 0.257(14) 1 d D U P H 2
C41Y C 0.593(4) 0.4547(17) 1.0147(19) 0.109(9) Uani 0.257(14) 1 d D U P H 2
H41J H 0.520341 0.448990 1.022518 0.163 Uiso 0.257(14) 1 calc R U P H 2
H41K H 0.638175 0.472256 1.049108 0.163 Uiso 0.257(14) 1 calc R U P H 2
H41L H 0.594241 0.479202 0.989591 0.163 Uiso 0.257(14) 1 calc R U P H 2
C42Y C 0.747(3) 0.4075(19) 0.9765(19) 0.119(8) Uani 0.257(14) 1 d D U P H 2
H42J H 0.748360 0.432837 0.952176 0.179 Uiso 0.257(14) 1 calc R U P H 2
H42K H 0.792412 0.424240 1.011049 0.179 Uiso 0.257(14) 1 calc R U P H 2
H42L H 0.774026 0.371356 0.958642 0.179 Uiso 0.257(14) 1 calc R U P H 2
C43Y C 0.640(4) 0.3588(17) 1.0259(17) 0.112(8) Uani 0.257(14) 1 d D U P H 2
H43J H 0.568647 0.351453 1.034887 0.168 Uiso 0.257(14) 1 calc R U P H 2
H43K H 0.668094 0.323368 1.007411 0.168 Uiso 0.257(14) 1 calc R U P H 2
H43L H 0.686480 0.376252 1.059818 0.168 Uiso 0.257(14) 1 calc R U P H 2
C44A C 0.5073(7) 0.2205(3) 0.8364(4) 0.071(3) Uani 1 1 d . . . . .
H44C H 0.551273 0.204737 0.863113 0.085 Uiso 1 1 calc R U . . .
H44D H 0.434761 0.202674 0.831331 0.085 Uiso 1 1 calc R U . . .
C45A C 0.4854(6) 0.1884(3) 0.7338(4) 0.061(2) Uani 1 1 d . . . . .
C46A C 0.5513(6) 0.2065(3) 0.7836(4) 0.062(2) Uani 1 1 d . . . . .
C47A C 0.6630(7) 0.2103(3) 0.7796(5) 0.074(3) Uani 1 1 d . . . . .
H47A H 0.709967 0.221400 0.812775 0.089 Uiso 1 1 calc R U . . .
C48A C 0.7064(7) 0.1988(3) 0.7308(5) 0.073(3) Uani 1 1 d . . . . .
C49A C 0.6351(6) 0.1828(3) 0.6832(5) 0.075(3) Uani 1 1 d . . . . .
H49A H 0.662716 0.173705 0.648826 0.090 Uiso 1 1 calc R U . . .
C50A C 0.5262(6) 0.1794(3) 0.6830(4) 0.065(2) Uani 1 1 d . . . . .
C51A C 0.8262(7) 0.2002(4) 0.7276(5) 0.094(3) Uani 1 1 d . . . . .
C52A C 0.8896(7) 0.2250(5) 0.7829(5) 0.098(4) Uani 1 1 d . . . . .
H52G H 0.865311 0.206683 0.810020 0.147 Uiso 1 1 calc R U . . .
H52H H 0.879804 0.265399 0.794328 0.147 Uiso 1 1 calc R U . . .
H52I H 0.964891 0.218906 0.780088 0.147 Uiso 1 1 calc R U . . .
C53A C 0.8566(8) 0.1415(5) 0.7027(6) 0.117(5) Uani 1 1 d . . . . .
H53G H 0.930248 0.142707 0.694630 0.176 Uiso 1 1 calc R U . . .
H53H H 0.809832 0.125237 0.668626 0.176 Uiso 1 1 calc R U . . .
H53I H 0.849633 0.118251 0.728647 0.176 Uiso 1 1 calc R U . . .
C54A C 0.8544(9) 0.2375(6) 0.6879(7) 0.127(5) Uani 1 1 d . . . . .
H54G H 0.931514 0.240799 0.688173 0.191 Uiso 1 1 calc R U . . .
H54H H 0.828008 0.275017 0.700499 0.191 Uiso 1 1 calc R U . . .
H54I H 0.821201 0.219872 0.650539 0.191 Uiso 1 1 calc R U . . .
C55A C 0.4537(6) 0.1678(3) 0.6291(4) 0.064(2) Uani 1 1 d . . . . .
H55C H 0.480601 0.137030 0.601456 0.077 Uiso 1 1 calc R U . . .
H55D H 0.381483 0.155873 0.634625 0.077 Uiso 1 1 calc R U . . .
C56A C 0.3912(6) 0.2651(3) 0.6325(3) 0.059(2) Uani 1 1 d . . . . .
C57A C 0.4503(6) 0.2201(3) 0.6090(4) 0.065(2) Uani 1 1 d . . . . .
C58A C 0.5128(7) 0.2282(4) 0.5698(4) 0.078(3) Uani 1 1 d . . . . .
H58A H 0.552638 0.197925 0.553061 0.093 Uiso 1 1 calc R U . . .
C59A C 0.5208(8) 0.2780(5) 0.5535(4) 0.089(3) Uani 1 1 d . . . . .
C60A C 0.4578(9) 0.3200(4) 0.5777(4) 0.083(3) Uani 1 1 d . . . . .
H60A H 0.458678 0.354230 0.566823 0.100 Uiso 1 1 calc R U . . .
C61A C 0.3932(8) 0.3141(4) 0.6174(4) 0.074(2) Uani 1 1 d . . . . .
C62A C 0.603(2) 0.2938(11) 0.5167(10) 0.109(6) Uani 0.59(2) 1 d D U P I 1
C63A C 0.710(2) 0.3053(14) 0.5557(11) 0.138(9) Uani 0.59(2) 1 d D U P I 1
H63H H 0.704081 0.337026 0.587243 0.207 Uiso 0.59(2) 1 calc R U P I 1
H63I H 0.726552 0.271755 0.568628 0.207 Uiso 0.59(2) 1 calc R U P I 1
H63J H 0.767550 0.314325 0.535597 0.207 Uiso 0.59(2) 1 calc R U P I 1
C64A C 0.612(2) 0.2437(11) 0.4664(7) 0.114(7) Uani 0.59(2) 1 d D U P I 1
H64H H 0.623871 0.209498 0.478973 0.171 Uiso 0.59(2) 1 calc R U P I 1
H64I H 0.545961 0.238244 0.441345 0.171 Uiso 0.59(2) 1 calc R U P I 1
H64J H 0.671337 0.251648 0.447265 0.171 Uiso 0.59(2) 1 calc R U P I 1
C65A C 0.585(2) 0.3486(10) 0.4978(11) 0.136(9) Uani 0.59(2) 1 d D U P I 1
H65H H 0.579360 0.379869 0.529972 0.204 Uiso 0.59(2) 1 calc R U P I 1
H65I H 0.643821 0.356953 0.478757 0.204 Uiso 0.59(2) 1 calc R U P I 1
H65J H 0.518446 0.343549 0.472837 0.204 Uiso 0.59(2) 1 calc R U P I 1
C62Y C 0.589(3) 0.2756(14) 0.5078(13) 0.113(9) Uani 0.41(2) 1 d D U P I 2
C63Y C 0.687(3) 0.3180(17) 0.530(2) 0.152(13) Uani 0.41(2) 1 d D U P I 2
H63K H 0.731910 0.316941 0.500830 0.228 Uiso 0.41(2) 1 calc R U P I 2
H63L H 0.662592 0.356067 0.542511 0.228 Uiso 0.41(2) 1 calc R U P I 2
H63M H 0.727449 0.307802 0.561025 0.228 Uiso 0.41(2) 1 calc R U P I 2
C64Y C 0.625(3) 0.2162(13) 0.4803(14) 0.128(10) Uani 0.41(2) 1 d D U P I 2
H64K H 0.668580 0.219035 0.451312 0.192 Uiso 0.41(2) 1 calc R U P I 2
H64L H 0.666328 0.201365 0.507954 0.192 Uiso 0.41(2) 1 calc R U P I 2
H64M H 0.562278 0.190871 0.464223 0.192 Uiso 0.41(2) 1 calc R U P I 2
C65Y C 0.517(3) 0.2993(19) 0.4659(13) 0.136(11) Uani 0.41(2) 1 d D U P I 2
H65K H 0.554634 0.299601 0.434093 0.205 Uiso 0.41(2) 1 calc R U P I 2
H65L H 0.451464 0.275472 0.453843 0.205 Uiso 0.41(2) 1 calc R U P I 2
H65M H 0.500290 0.337711 0.483508 0.205 Uiso 0.41(2) 1 calc R U P I 2
C66A C 0.3345(11) 0.3641(4) 0.6454(4) 0.096(4) Uani 1 1 d . . . . .
H66C H 0.291694 0.351837 0.671261 0.115 Uiso 1 1 calc R U . . .
H66D H 0.388023 0.393247 0.667650 0.115 Uiso 1 1 calc R U . . .
N1A N 0.1788(5) 0.3115(3) 0.7381(3) 0.0629(17) Uani 1 1 d D U . . .
C67A C 0.1207(7) 0.3424(3) 0.7358(4) 0.071(2) Uani 1 1 d D U . . .
C68A C 0.0556(9) 0.3915(4) 0.7347(5) 0.110(4) Uani 1 1 d D U . . .
H68D H 0.091551 0.425387 0.759943 0.165 Uiso 1 1 calc R U . . .
H68E H -0.013959 0.384757 0.746069 0.165 Uiso 1 1 calc R U . . .
H68F H 0.046220 0.396724 0.697335 0.165 Uiso 1 1 calc R U . . .
N2 N 0.7764(13) 0.3716(6) 0.7976(8) 0.210(8) Uani 1 1 d D U . . .
C69 C 0.7001(11) 0.3556(5) 0.7661(7) 0.136(5) Uani 1 1 d D U . . .
C70 C 0.6095(8) 0.3352(4) 0.7265(5) 0.089(3) Uani 1 1 d D U . . .
H70A H 0.573691 0.303361 0.735462 0.134 Uiso 1 1 calc R U . . .
H70B H 0.632187 0.323055 0.689823 0.134 Uiso 1 1 calc R U . . .
H70C H 0.560525 0.365348 0.727237 0.134 Uiso 1 1 calc R U . . .
N3 N 0.0877(12) 0.9087(8) 0.9444(5) 0.188(7) Uani 1 1 d D U . . .
C71 C 0.0904(10) 0.8830(6) 0.8990(5) 0.118(4) Uani 1 1 d D U . . .
C72 C 0.0893(8) 0.8536(4) 0.8432(4) 0.082(3) Uani 1 1 d D U . . .
H72A H 0.016876 0.850414 0.824518 0.123 Uiso 1 1 calc R U . . .
H72B H 0.114406 0.815897 0.841049 0.123 Uiso 1 1 calc R U . . .
H72C H 0.135947 0.874078 0.825369 0.123 Uiso 1 1 calc R U . . .
N4 N 0.4255(9) 0.5666(5) 0.6697(5) 0.115(3) Uani 1 1 d D U . . .
C73 C 0.4719(16) 0.5833(9) 0.6483(8) 0.169(6) Uani 1 1 d D U . . .
C74 C 0.5339(19) 0.5951(14) 0.6032(10) 0.295(12) Uani 1 1 d D U . . .
H74A H 0.575319 0.631025 0.617202 0.442 Uiso 1 1 calc R U . . .
H74B H 0.581833 0.564870 0.592241 0.442 Uiso 1 1 calc R U . . .
H74C H 0.484220 0.596806 0.571313 0.442 Uiso 1 1 calc R U . . .
N5 N 0.2196(4) 0.23430(18) 0.8102(2) 0.0327(11) Uani 1 1 d D U . . .
C75 C 0.2055(11) 0.2362(5) 0.8475(4) 0.104(4) Uani 1 1 d D U . . .
C76 C 0.180(2) 0.2330(9) 0.9047(6) 0.218(9) Uani 1 1 d D U . . .
H76A H 0.114402 0.251826 0.912605 0.327 Uiso 1 1 calc R U . . .
H76B H 0.238305 0.251684 0.932391 0.327 Uiso 1 1 calc R U . . .
H76C H 0.170698 0.193539 0.905451 0.327 Uiso 1 1 calc R U . . .
N6 N -0.0169(16) 1.1098(8) 0.8438(8) 0.203(7) Uani 1 1 d D U . . .
C77 C 0.016(2) 1.0953(12) 0.8853(9) 0.219(9) Uani 1 1 d D U . . .
C78 C 0.070(2) 1.0818(11) 0.9352(8) 0.250(11) Uani 1 1 d D U . . .
H78A H 0.019884 1.059820 0.949960 0.375 Uiso 1 1 calc R U . . .
H78B H 0.130988 1.059896 0.925591 0.375 Uiso 1 1 calc R U . . .
H78C H 0.093134 1.116766 0.962906 0.375 Uiso 1 1 calc R U . . .
N7 N -0.1433(17) 0.5540(15) 0.8741(14) 0.186(11) Uani 0.5 1 d D U P . .
C79 C -0.2340(18) 0.5362(14) 0.8733(11) 0.134(9) Uani 0.5 1 d D U P . .
C80 C -0.3465(16) 0.5312(15) 0.8736(11) 0.146(10) Uani 0.5 1 d D U P . .
H80A H -0.362397 0.530572 0.910467 0.219 Uiso 0.5 1 calc R U P . .
H80B H -0.375446 0.496215 0.847258 0.219 Uiso 0.5 1 calc R U P . .
H80C H -0.378554 0.563280 0.863112 0.219 Uiso 0.5 1 calc R U P . .
N8 N 0.4593(5) 0.7243(3) 0.7474(4) 0.074(2) Uani 1 1 d D U . . .
C81 C 0.5279(11) 0.7270(7) 0.7733(8) 0.147(5) Uani 1 1 d D U . . .
C82 C 0.6287(15) 0.7252(11) 0.8111(11) 0.258(11) Uani 1 1 d D U . . .
H82A H 0.628098 0.689530 0.821848 0.387 Uiso 1 1 calc R U . . .
H82B H 0.632261 0.756528 0.844058 0.387 Uiso 1 1 calc R U . . .
H82C H 0.690581 0.728346 0.791850 0.387 Uiso 1 1 calc R U . . .

loop_
_atom_site_aniso_label
_atom_site_aniso_U_11
_atom_site_aniso_U_22
_atom_site_aniso_U_33
_atom_site_aniso_U_23
_atom_site_aniso_U_13
_atom_site_aniso_U_12
Ti1 0.0572(8) 0.0554(8) 0.0520(8) 0.0050(6) 0.0041(6) 0.0085(6)
Ti2 0.0602(8) 0.0333(6) 0.0542(8) 0.0075(5) 0.0068(6) -0.0026(5)
Cl1 0.128(2) 0.0814(17) 0.0881(18) -0.0094(13) 0.0224(16) -0.0123(15)
Cl2 0.0775(16) 0.118(2) 0.0824(17) 0.0183(14) 0.0304(13) -0.0008(14)
Cl3 0.178(3) 0.0474(11) 0.0667(14) -0.0002(10) 0.0429(16) -0.0096(14)
O1 0.052(3) 0.071(3) 0.069(4) 0.034(3) 0.008(3) -0.005(3)
O2 0.066(3) 0.037(2) 0.046(3) 0.005(2) 0.005(2) 0.008(2)
O3 0.071(3) 0.041(3) 0.058(3) 0.018(2) 0.001(3) -0.001(2)
O4 0.067(4) 0.066(4) 0.123(6) 0.014(4) -0.006(4) 0.013(3)
O5 0.056(3) 0.037(3) 0.078(4) 0.016(2) -0.006(3) -0.010(2)
O6 0.059(3) 0.036(2) 0.058(3) 0.010(2) 0.008(2) -0.006(2)
O7 0.076(4) 0.039(3) 0.054(3) 0.014(2) -0.007(3) -0.008(2)
C1 0.049(4) 0.044(4) 0.052(4) -0.001(3) 0.002(3) 0.001(3)
C2 0.060(5) 0.036(4) 0.052(4) 0.004(3) -0.006(3) -0.004(3)
C3 0.070(6) 0.064(5) 0.130(9) 0.056(6) 0.004(6) 0.000(4)
C4 0.061(6) 0.117(9) 0.209(15) 0.107(10) -0.005(7) -0.006(6)
C5 0.056(5) 0.080(6) 0.130(9) 0.052(6) -0.005(5) 0.000(4)
C6 0.057(5) 0.041(4) 0.056(5) 0.004(3) -0.001(4) -0.002(3)
C7 0.055(8) 0.111(10) 0.209(17) 0.072(9) -0.036(9) -0.003(9)
C8 0.072(9) 0.147(11) 0.24(2) 0.116(12) -0.030(12) 0.012(10)
C9 0.049(8) 0.115(13) 0.250(19) 0.086(12) -0.023(10) -0.001(8)
C10 0.106(13) 0.170(13) 0.205(17) 0.055(12) -0.071(11) 0.002(13)
C7X 0.054(11) 0.109(13) 0.219(19) 0.091(13) -0.016(12) 0.007(11)
C8X 0.083(18) 0.111(13) 0.24(3) 0.103(14) 0.01(2) 0.034(14)
C9X 0.042(14) 0.13(2) 0.24(2) 0.094(18) -0.012(16) 0.001(15)
C10X 0.078(17) 0.151(17) 0.227(19) 0.076(16) -0.031(15) 0.028(16)
C11 0.053(4) 0.051(4) 0.053(4) 0.005(3) 0.003(3) -0.003(3)
C12 0.058(4) 0.034(3) 0.051(4) 0.007(3) 0.013(3) -0.005(3)
C13 0.059(4) 0.025(3) 0.057(4) 0.011(3) 0.005(3) -0.002(3)
C14 0.061(5) 0.037(4) 0.062(5) 0.012(3) 0.012(4) -0.003(3)
C15 0.066(5) 0.031(3) 0.069(5) 0.014(3) 0.009(4) -0.004(3)
C16 0.079(6) 0.044(4) 0.047(4) 0.010(3) 0.015(4) -0.002(4)
C17 0.071(5) 0.028(3) 0.053(4) 0.014(3) 0.011(4) -0.004(3)
C18 0.058(5) 0.070(5) 0.073(6) 0.013(4) 0.023(4) -0.003(4)
C19 0.078(7) 0.090(7) 0.096(8) 0.003(6) 0.019(6) 0.021(5)
C20 0.100(8) 0.098(7) 0.064(6) 0.012(5) 0.039(5) -0.012(6)
C21 0.084(7) 0.080(6) 0.087(7) -0.019(5) 0.027(6) 0.004(5)
C22 0.070(5) 0.041(4) 0.044(4) 0.007(3) 0.001(4) 0.002(3)
C23 0.063(5) 0.036(3) 0.049(4) 0.009(3) 0.001(3) 0.004(3)
C24 0.064(5) 0.037(4) 0.058(5) 0.006(3) 0.000(4) 0.003(3)
C25 0.068(5) 0.050(4) 0.055(5) 0.006(3) 0.002(4) 0.001(4)
C26 0.065(5) 0.053(5) 0.063(5) -0.005(4) 0.007(4) 0.000(4)
C27 0.070(5) 0.039(4) 0.069(5) 0.007(4) 0.004(4) 0.002(3)
C28 0.062(5) 0.034(4) 0.075(5) 0.018(4) 0.004(4) 0.002(3)
C29 0.068(6) 0.075(6) 0.074(6) -0.013(5) 0.002(5) -0.012(4)
C30 0.105(9) 0.158(12) 0.060(7) 0.009(7) -0.008(6) -0.044(8)
C31 0.087(8) 0.137(11) 0.089(8) 0.011(7) 0.006(6) -0.011(7)
C32 0.114(10) 0.124(10) 0.115(10) -0.051(8) 0.000(8) 0.013(8)
C33 0.081(6) 0.032(4) 0.091(6) 0.024(4) 0.010(5) 0.006(4)
C34 0.066(5) 0.049(4) 0.055(5) 0.011(3) 0.015(4) -0.001(4)
C35 0.067(5) 0.046(4) 0.089(6) 0.027(4) 0.020(5) 0.010(4)
C36 0.059(6) 0.098(8) 0.207(14) 0.091(9) 0.032(7) 0.018(5)
C37 0.058(7) 0.152(12) 0.242(18) 0.128(13) 0.026(8) 0.025(7)
C38 0.045(5) 0.103(8) 0.180(12) 0.075(8) 0.020(6) -0.004(5)
C39 0.066(5) 0.049(4) 0.082(6) 0.017(4) 0.023(4) 0.001(4)
C40 0.069(8) 0.153(13) 0.188(15) 0.075(11) 0.044(10) 0.037(7)
C41 0.052(8) 0.151(15) 0.184(15) 0.068(12) 0.018(9) 0.024(8)
C42 0.058(9) 0.198(15) 0.195(18) 0.088(13) 0.039(11) 0.012(9)
C43 0.107(15) 0.231(17) 0.191(16) 0.014(15) 0.013(15) 0.046(13)
C40X 0.058(12) 0.151(16) 0.196(18) 0.083(15) 0.041(13) 0.030(11)
C41X 0.06(2) 0.18(3) 0.19(2) 0.08(2) 0.027(17) 0.035(19)
C42X 0.065(19) 0.159(16) 0.23(3) 0.077(18) 0.03(2) 0.018(15)
C43X 0.068(16) 0.176(18) 0.194(19) 0.062(18) 0.036(15) 0.034(14)
C44 0.053(4) 0.047(4) 0.067(5) 0.011(4) 0.005(4) -0.007(3)
C45 0.067(5) 0.027(3) 0.073(5) 0.015(3) 0.022(4) -0.003(3)
C46 0.059(5) 0.042(4) 0.075(5) 0.017(4) 0.019(4) 0.000(3)
C47 0.066(5) 0.039(4) 0.104(7) 0.025(4) 0.028(5) -0.002(4)
C48 0.104(8) 0.049(5) 0.078(7) 0.021(4) 0.032(6) 0.008(5)
C49 0.100(7) 0.044(4) 0.067(6) 0.020(4) 0.023(5) 0.008(4)
C50 0.089(6) 0.034(4) 0.063(5) 0.020(3) 0.018(5) 0.011(4)
C51 0.099(16) 0.091(11) 0.094(12) 0.044(11) 0.048(10) 0.024(8)
C52 0.111(16) 0.117(14) 0.121(16) 0.034(13) 0.045(13) 0.044(13)
C53 0.133(17) 0.18(2) 0.084(11) 0.049(13) 0.054(9) 0.047(14)
C54 0.16(2) 0.120(13) 0.132(16) 0.045(12) 0.089(14) -0.015(12)
C51X 0.13(3) 0.075(16) 0.11(3) 0.041(14) 0.04(2) 0.003(19)
C52X 0.13(3) 0.079(14) 0.12(3) 0.033(14) 0.05(2) 0.024(16)
C53X 0.15(3) 0.083(18) 0.12(3) 0.05(2) 0.06(2) 0.03(2)
C54X 0.12(2) 0.12(3) 0.10(2) 0.038(18) 0.060(16) 0.020(17)
C55 0.086(6) 0.054(5) 0.058(5) 0.023(4) 0.005(4) 0.008(4)
C56 0.065(5) 0.040(4) 0.047(4) 0.009(3) -0.008(3) -0.003(3)
C57 0.074(5) 0.047(4) 0.054(5) 0.014(3) -0.008(4) -0.004(4)
C58 0.171(11) 0.063(6) 0.060(6) 0.031(5) -0.037(6) -0.028(6)
C59 0.231(16) 0.087(8) 0.052(6) 0.017(5) -0.044(8) -0.057(9)
C60 0.147(10) 0.045(5) 0.064(6) 0.019(4) -0.025(6) -0.021(5)
C61 0.074(5) 0.047(4) 0.049(4) 0.013(3) -0.008(4) -0.006(4)
C62 0.261(19) 0.068(7) 0.052(8) 0.007(7) -0.060(10) -0.018(9)
C63 0.23(2) 0.077(7) 0.057(9) 0.003(7) -0.055(11) -0.038(9)
C64 0.30(2) 0.103(12) 0.064(10) 0.012(9) -0.061(13) -0.077(14)
C65 0.29(2) 0.107(12) 0.101(13) -0.008(11) -0.101(13) 0.010(13)
C62X 0.26(2) 0.088(10) 0.038(11) 0.008(9) -0.055(12) -0.042(12)
C63X 0.28(3) 0.089(11) 0.032(12) 0.002(10) -0.037(18) -0.038(14)
C64X 0.27(2) 0.100(17) 0.051(15) 0.003(13) -0.041(17) -0.047(18)
C65X 0.27(2) 0.101(15) 0.072(14) 0.004(13) -0.081(16) -0.043(15)
C66 0.070(5) 0.046(4) 0.055(5) 0.006(3) -0.002(4) 0.002(4)
N1 0.068(4) 0.035(3) 0.060(4) 0.008(3) 0.007(3) -0.005(3)
C67 0.075(5) 0.037(4) 0.074(5) 0.012(3) 0.023(4) 0.004(3)
C68 0.125(8) 0.044(4) 0.128(9) 0.035(5) 0.066(7) 0.021(5)
Ti1A 0.0527(9) 0.0456(8) 0.1020(13) 0.0077(8) 0.0128(8) -0.0015(6)
Ti2A 0.0435(7) 0.0419(7) 0.0690(9) -0.0001(6) 0.0020(6) 0.0025(5)
Cl1A 0.097(2) 0.0694(16) 0.206(4) 0.0066(19) -0.016(2) -0.0054(14)
Cl2A 0.056(2) 0.101(3) 0.126(11) 0.025(4) 0.019(4) 0.023(2)
Cl2Y 0.052(5) 0.079(6) 0.089(16) 0.019(6) 0.006(7) 0.006(4)
Cl4A 0.0542(11) 0.0465(10) 0.0995(16) -0.0045(10) -0.0160(10) 0.0009(8)
O1A 0.088(4) 0.046(3) 0.086(4) -0.002(3) 0.003(3) 0.006(3)
O2A 0.047(3) 0.035(2) 0.098(4) 0.015(3) 0.010(3) -0.005(2)
O3A 0.063(4) 0.051(3) 0.098(5) 0.014(3) 0.009(3) 0.012(3)
O5A 0.056(3) 0.034(2) 0.084(4) 0.003(2) -0.017(3) 0.002(2)
O6A 0.043(3) 0.032(2) 0.089(4) 0.004(2) 0.001(3) 0.0007(19)
O7A 0.078(4) 0.035(3) 0.092(4) 0.006(3) 0.023(3) 0.010(2)
C1A 0.090(6) 0.040(4) 0.080(6) 0.020(4) 0.013(5) -0.011(4)
C2A 0.121(8) 0.036(4) 0.062(5) 0.010(4) 0.033(5) -0.015(4)
C3A 0.191(13) 0.037(4) 0.072(7) 0.019(4) 0.006(7) -0.006(6)
C4A 0.179(12) 0.047(5) 0.090(8) 0.020(5) -0.010(8) -0.032(6)
C5A 0.129(9) 0.057(5) 0.085(7) 0.020(5) -0.022(6) -0.016(5)
C6A 0.096(7) 0.034(4) 0.088(7) 0.016(4) 0.006(5) -0.011(4)
C7A 0.23(2) 0.062(8) 0.103(13) 0.020(9) -0.039(14) -0.007(12)
C8A 0.32(3) 0.097(15) 0.078(13) 0.025(11) -0.043(19) 0.00(2)
C9A 0.23(2) 0.098(18) 0.15(2) -0.001(15) -0.049(17) 0.006(16)
C10A 0.21(3) 0.063(8) 0.084(13) -0.001(8) -0.044(15) -0.019(12)
C7Y 0.24(3) 0.055(14) 0.106(19) 0.004(15) -0.05(2) -0.03(2)
C8Y 0.24(4) 0.017(13) 0.11(2) 0.006(14) -0.05(2) -0.002(19)
C9Y 0.23(3) 0.06(2) 0.11(3) 0.01(2) -0.06(2) -0.04(2)
C10Y 0.25(4) 0.058(14) 0.12(3) 0.022(15) -0.04(3) -0.04(2)
C11A 0.093(7) 0.042(4) 0.106(8) 0.017(5) -0.019(6) 0.004(4)
C12A 0.049(5) 0.036(4) 0.105(7) 0.018(4) 0.001(5) -0.001(3)
C13A 0.057(5) 0.038(4) 0.137(9) 0.031(5) 0.010(6) 0.001(4)
C14A 0.074(7) 0.051(5) 0.125(9) 0.023(5) -0.019(6) -0.001(4)
C15A 0.057(6) 0.050(5) 0.181(13) 0.044(7) 0.017(8) 0.002(4)
C16A 0.064(6) 0.059(5) 0.143(10) 0.040(6) 0.030(7) 0.017(4)
C17A 0.054(5) 0.034(4) 0.136(9) 0.025(5) 0.031(6) 0.006(3)
C18A 0.036(6) 0.055(6) 0.152(13) 0.035(7) 0.003(7) -0.003(4)
C19A 0.072(10) 0.132(12) 0.160(13) 0.015(10) -0.005(10) -0.036(9)
C20A 0.052(8) 0.070(7) 0.186(17) 0.031(10) 0.007(12) 0.010(6)
C21A 0.063(10) 0.083(9) 0.25(2) 0.083(13) 0.026(14) 0.002(8)
C18Y 0.057(12) 0.082(11) 0.169(17) 0.028(13) 0.008(14) -0.008(9)
C19Y 0.063(18) 0.12(2) 0.165(16) 0.040(15) 0.004(17) -0.001(16)
C20Y 0.047(13) 0.076(11) 0.18(2) 0.046(15) 0.005(17) -0.006(10)
C21Y 0.033(12) 0.065(10) 0.152(19) 0.012(14) 0.010(15) 0.000(9)
C22A 0.091(7) 0.043(4) 0.094(7) 0.014(4) 0.026(6) 0.016(4)
C23A 0.060(5) 0.048(4) 0.062(5) 0.005(4) 0.002(4) -0.006(4)
C24A 0.078(6) 0.047(4) 0.078(6) 0.007(4) 0.021(5) 0.008(4)
C25A 0.090(7) 0.064(6) 0.074(6) -0.002(5) 0.023(5) 0.015(5)
C26A 0.089(7) 0.046(4) 0.072(6) 0.003(4) 0.008(5) 0.003(4)
C27A 0.078(6) 0.045(4) 0.066(5) 0.003(4) -0.005(5) 0.001(4)
C28A 0.055(5) 0.040(4) 0.072(5) -0.005(4) -0.002(4) -0.005(3)
C29A 0.114(9) 0.064(6) 0.086(7) 0.013(5) 0.021(6) 0.005(6)
C30A 0.158(13) 0.094(9) 0.138(12) 0.024(8) 0.071(10) 0.013(8)
C31A 0.235(19) 0.110(10) 0.096(10) 0.029(8) 0.033(11) -0.010(11)
C32A 0.138(11) 0.066(7) 0.149(12) 0.002(7) 0.054(9) -0.019(7)
C33A 0.054(5) 0.044(4) 0.076(6) 0.012(4) -0.008(4) -0.003(3)
C34A 0.054(5) 0.038(4) 0.073(5) 0.001(3) -0.007(4) -0.005(3)
C35A 0.060(5) 0.044(4) 0.085(6) 0.007(4) -0.006(4) -0.003(3)
C36A 0.104(7) 0.035(4) 0.080(6) 0.006(4) -0.016(5) -0.004(4)
C37A 0.094(7) 0.053(5) 0.085(7) 0.012(5) -0.016(5) 0.004(5)
C38A 0.088(6) 0.044(4) 0.080(6) 0.014(4) -0.015(5) 0.006(4)
C39A 0.064(5) 0.032(4) 0.091(6) 0.014(4) -0.008(4) -0.001(3)
C40A 0.138(9) 0.062(6) 0.088(8) 0.000(6) -0.023(6) 0.015(6)
C41A 0.179(15) 0.067(6) 0.131(13) 0.000(8) -0.082(11) -0.010(8)
C42A 0.112(9) 0.070(7) 0.097(10) 0.004(7) -0.038(7) -0.010(7)
C43A 0.144(12) 0.163(13) 0.083(10) -0.006(9) -0.016(8) 0.019(10)
C40Y 0.131(12) 0.078(11) 0.092(12) -0.001(9) -0.031(11) 0.012(11)
C41Y 0.134(18) 0.088(13) 0.074(17) -0.012(12) -0.048(15) 0.018(14)
C42Y 0.127(14) 0.093(17) 0.110(18) -0.005(14) -0.034(14) 0.008(13)
C43Y 0.138(19) 0.094(14) 0.080(16) 0.000(12) -0.046(15) 0.016(15)
C44A 0.064(5) 0.039(4) 0.099(7) 0.016(4) -0.029(5) -0.002(3)
C45A 0.048(4) 0.032(4) 0.096(7) 0.007(4) 0.001(4) -0.001(3)
C46A 0.057(5) 0.030(4) 0.093(6) 0.003(4) 0.006(4) 0.002(3)
C47A 0.048(5) 0.041(4) 0.116(8) -0.002(4) -0.013(5) -0.003(3)
C48A 0.050(5) 0.044(4) 0.117(8) 0.004(5) 0.009(5) 0.005(4)
C49A 0.052(5) 0.031(4) 0.124(8) -0.011(4) 0.008(5) 0.000(3)
C50A 0.047(4) 0.020(3) 0.119(8) 0.003(4) 0.003(5) 0.000(3)
C51A 0.051(5) 0.072(6) 0.140(10) -0.002(6) 0.000(6) -0.005(4)
C52A 0.042(5) 0.097(7) 0.146(10) 0.023(7) -0.007(6) -0.006(5)
C53A 0.054(6) 0.107(9) 0.162(12) -0.014(8) 0.001(7) 0.020(6)
C54A 0.072(7) 0.112(10) 0.201(15) 0.046(10) 0.024(8) -0.016(7)
C55A 0.043(4) 0.037(4) 0.098(6) -0.009(4) 0.015(4) -0.005(3)
C56A 0.062(5) 0.038(4) 0.068(5) -0.003(3) 0.005(4) 0.000(3)
C57A 0.050(5) 0.057(5) 0.074(6) -0.010(4) 0.007(4) -0.007(4)
C58A 0.065(6) 0.070(6) 0.085(7) -0.005(5) 0.013(5) 0.003(4)
C59A 0.071(6) 0.116(9) 0.072(7) 0.010(6) 0.004(5) -0.001(6)
C60A 0.095(7) 0.073(6) 0.077(7) 0.013(5) 0.003(6) -0.010(5)
C61A 0.100(7) 0.052(5) 0.059(5) 0.000(4) 0.008(5) -0.011(4)
C62A 0.111(13) 0.136(14) 0.090(12) 0.037(9) 0.039(10) 0.003(13)
C63A 0.123(15) 0.19(2) 0.111(16) 0.059(13) 0.026(11) -0.049(14)
C64A 0.167(18) 0.134(14) 0.065(10) 0.055(9) 0.048(10) 0.003(14)
C65A 0.18(2) 0.134(14) 0.117(18) 0.052(13) 0.060(15) -0.009(15)
C62Y 0.124(18) 0.126(16) 0.105(18) 0.051(14) 0.034(14) -0.003(12)
C63Y 0.15(2) 0.17(2) 0.14(3) 0.04(2) 0.033(19) -0.03(2)
C64Y 0.18(3) 0.126(16) 0.11(2) 0.071(14) 0.092(19) 0.008(15)
C65Y 0.16(2) 0.18(3) 0.087(18) 0.047(18) 0.041(15) 0.035(19)
C66A 0.172(11) 0.054(5) 0.066(6) 0.012(4) 0.025(7) 0.035(6)
N1A 0.065(4) 0.046(3) 0.067(4) 0.001(3) -0.011(3) 0.014(3)
C67A 0.071(5) 0.058(5) 0.080(6) 0.013(4) -0.005(4) 0.017(3)
C68A 0.114(8) 0.055(5) 0.138(10) 0.004(6) -0.041(7) 0.027(5)
N2 0.203(14) 0.112(9) 0.269(17) 0.031(10) -0.128(12) -0.021(9)
C69 0.129(10) 0.071(7) 0.194(13) 0.040(8) -0.053(8) -0.009(6)
C70 0.076(6) 0.059(5) 0.126(9) 0.012(5) 0.007(5) 0.009(4)
N3 0.140(11) 0.276(17) 0.105(7) -0.033(9) 0.016(8) 0.033(11)
C71 0.088(8) 0.148(11) 0.100(6) -0.002(7) 0.011(7) 0.018(7)
C72 0.091(7) 0.058(5) 0.097(5) 0.016(4) 0.021(6) 0.011(5)
N4 0.121(8) 0.114(8) 0.130(8) 0.041(6) 0.071(6) 0.032(6)
C73 0.161(12) 0.187(13) 0.182(13) 0.073(10) 0.070(9) -0.009(10)
C74 0.23(2) 0.48(3) 0.25(2) 0.22(2) 0.066(16) -0.08(2)
N5 0.036(3) 0.021(2) 0.034(3) -0.008(2) 0.004(2) 0.0123(19)
C75 0.150(9) 0.092(7) 0.074(5) 0.018(5) 0.034(6) 0.022(7)
C76 0.37(3) 0.217(18) 0.102(10) 0.060(11) 0.122(13) 0.107(18)
N6 0.238(18) 0.179(14) 0.232(17) 0.094(14) 0.080(15) 0.073(12)
C77 0.27(2) 0.213(19) 0.192(19) 0.068(15) 0.070(17) 0.068(17)
C78 0.37(3) 0.24(2) 0.128(14) -0.001(14) 0.049(17) 0.10(2)
N7 0.098(12) 0.24(3) 0.20(2) 0.03(2) 0.042(17) -0.005(17)
C79 0.103(12) 0.20(2) 0.097(16) 0.025(16) 0.021(14) -0.003(15)
C80 0.106(12) 0.24(3) 0.083(16) 0.045(17) -0.012(13) -0.075(17)
N8 0.050(4) 0.085(5) 0.116(6) 0.078(5) 0.021(4) 0.001(4)
C81 0.105(8) 0.143(10) 0.204(12) 0.090(9) -0.032(7) -0.010(8)
C82 0.150(14) 0.28(2) 0.35(3) 0.17(2) -0.130(15) -0.078(15)

loop_
_atom_type_symbol
_atom_type_description
_atom_type_scat_dispersion_real
_atom_type_scat_dispersion_imag
_atom_type_scat_source
C C 0.0181 0.0091 'International Tables Vol C Tables 4.2.6.8 and 6.1.1.4'
H H 0.0000 0.0000 'International Tables Vol C Tables 4.2.6.8 and 6.1.1.4'
N N 0.0311 0.0180 'International Tables Vol C Tables 4.2.6.8 and 6.1.1.4'
O O 0.0492 0.0322 'International Tables Vol C Tables 4.2.6.8 and 6.1.1.4'
Cl Cl 0.3639 0.7018 'International Tables Vol C Tables 4.2.6.8 and 6.1.1.4'
Ti Ti 0.2191 1.8069 'International Tables Vol C Tables 4.2.6.8 and 6.1.1.4'

loop_
_geom_angle_atom_site_label_1
_geom_angle_atom_site_label_2
_geom_angle_atom_site_label_3
_geom_angle
_geom_angle_site_symmetry_1
_geom_angle_site_symmetry_3
_geom_angle_publ_flag
O1 Ti1 O3 97.5(3) . . ?
O1 Ti1 O2 91.9(2) . . ?
O3 Ti1 O2 88.2(2) . . ?
O1 Ti1 O4 172.3(3) . . ?
O3 Ti1 O4 87.7(2) . . ?
O2 Ti1 O4 82.5(2) . . ?
O1 Ti1 Cl1 90.3(2) . . ?
O3 Ti1 Cl1 168.72(18) . . ?
O2 Ti1 Cl1 83.39(15) . . ?
O4 Ti1 Cl1 83.7(2) . . ?
O1 Ti1 Cl2 98.14(18) . . ?
O3 Ti1 Cl2 97.57(19) . . ?
O2 Ti1 Cl2 167.62(16) . . ?
O4 Ti1 Cl2 86.8(2) . . ?
Cl1 Ti1 Cl2 89.36(11) . . ?
O5 Ti2 O7 97.3(2) . . ?
O5 Ti2 O6 97.9(2) . . ?
O7 Ti2 O6 92.8(2) . . ?
O5 Ti2 N1 89.1(2) . . ?
O7 Ti2 N1 89.4(2) . . ?
O6 Ti2 N1 172.2(2) . . ?
O5 Ti2 N8 172.4(2) . . ?
O7 Ti2 N8 85.3(3) . . ?
O6 Ti2 N8 89.1(2) . . ?
N1 Ti2 N8 83.7(2) . . ?
O5 Ti2 Cl3 96.6(2) . . ?
O7 Ti2 Cl3 165.6(2) . . ?
O6 Ti2 Cl3 88.89(16) . . ?
N1 Ti2 Cl3 87.10(17) . . ?
N8 Ti2 Cl3 80.4(2) . . ?
C1 O1 Ti1 172.4(5) . . ?
C12 O2 Ti1 118.4(4) . . ?
C12 O2 H2 120.8 . . ?
Ti1 O2 H2 120.8 . . ?
C23 O3 Ti1 159.9(4) . . ?
C34 O5 Ti2 165.5(5) . . ?
C45 O6 Ti2 117.5(4) . . ?
C56 O7 Ti2 161.3(5) . . ?
O1 C1 C2 118.9(7) . . ?
O1 C1 C6 119.8(7) . . ?
C2 C1 C6 121.3(7) . . ?
C3 C2 C1 118.1(7) . . ?
C3 C2 C66 123.4(7) . . ?
C1 C2 C66 118.5(7) . . ?
C2 C3 C4 122.2(8) . . ?
C2 C3 H3 118.9 . . ?
C4 C3 H3 118.9 . . ?
C5 C4 C3 117.5(9) . . ?
C5 C4 C7 118.1(10) . . ?
C3 C4 C7 121.8(11) . . ?
C5 C4 C7X 120.5(15) . . ?
C3 C4 C7X 114.4(13) . . ?
C6 C5 C4 122.8(9) . . ?
C6 C5 H5 118.6 . . ?
C4 C5 H5 118.6 . . ?
C5 C6 C1 118.0(7) . . ?
C5 C6 C11 121.8(7) . . ?
C1 C6 C11 120.2(7) . . ?
C8 C7 C10 109(2) . . ?
C8 C7 C9 108.3(14) . . ?
C10 C7 C9 105.3(15) . . ?
C8 C7 C4 110.3(12) . . ?
C10 C7 C4 116.7(14) . . ?
C9 C7 C4 107.0(17) . . ?
C7 C8 H8A 109.5 . . ?
C7 C8 H8B 109.5 . . ?
H8A C8 H8B 109.5 . . ?
C7 C8 H8C 109.5 . . ?
H8A C8 H8C 109.5 . . ?
H8B C8 H8C 109.5 . . ?
C7 C9 H9A 109.5 . . ?
C7 C9 H9B 109.5 . . ?
H9A C9 H9B 109.5 . . ?
C7 C9 H9C 109.5 . . ?
H9A C9 H9C 109.5 . . ?
H9B C9 H9C 109.5 . . ?
C7 C10 H10A 109.5 . . ?
C7 C10 H10B 109.5 . . ?
H10A C10 H10B 109.5 . . ?
C7 C10 H10C 109.5 . . ?
H10A C10 H10C 109.5 . . ?
H10B C10 H10C 109.5 . . ?
C10X C7X C8X 112(3) . . ?
C10X C7X C9X 108(2) . . ?
C8X C7X C9X 106(2) . . ?
C10X C7X C4 90(2) . . ?
C8X C7X C4 118(2) . . ?
C9X C7X C4 121(2) . . ?
C7X C8X H8D 109.5 . . ?
C7X C8X H8E 109.5 . . ?
H8D C8X H8E 109.5 . . ?
C7X C8X H8F 109.5 . . ?
H8D C8X H8F 109.5 . . ?
H8E C8X H8F 109.5 . . ?
C7X C9X H9D 109.5 . . ?
C7X C9X H9E 109.5 . . ?
H9D C9X H9E 109.5 . . ?
C7X C9X H9F 109.5 . . ?
H9D C9X H9F 109.5 . . ?
H9E C9X H9F 109.5 . . ?
C7X C10X H10D 109.5 . . ?
C7X C10X H10E 109.5 . . ?
H10D C10X H10E 109.5 . . ?
C7X C10X H10F 109.5 . . ?
H10D C10X H10F 109.5 . . ?
H10E C10X H10F 109.5 . . ?
C6 C11 C13 110.7(6) . . ?
C6 C11 H11A 109.5 . . ?
C13 C11 H11A 109.5 . . ?
C6 C11 H11B 109.5 . . ?
C13 C11 H11B 109.5 . . ?
H11A C11 H11B 108.1 . . ?
C13 C12 C17 122.3(7) . . ?
C13 C12 O2 119.6(6) . . ?
C17 C12 O2 118.1(6) . . ?
C12 C13 C14 118.7(7) . . ?
C12 C13 C11 123.5(7) . . ?
C14 C13 C11 117.8(7) . . ?
C13 C14 C15 121.7(7) . . ?
C13 C14 H14 119.1 . . ?
C15 C14 H14 119.1 . . ?
C16 C15 C14 117.0(7) . . ?
C16 C15 C18 121.2(7) . . ?
C14 C15 C18 121.7(7) . . ?
C15 C16 C17 123.5(7) . . ?
C15 C16 H16 118.2 . . ?
C17 C16 H16 118.2 . . ?
C12 C17 C16 116.4(7) . . ?
C12 C17 C22 120.5(7) . . ?
C16 C17 C22 123.0(7) . . ?
C20 C18 C21 108.6(8) . . ?
C20 C18 C15 106.8(7) . . ?
C21 C18 C15 111.3(7) . . ?
C20 C18 C19 108.0(8) . . ?
C21 C18 C19 110.1(8) . . ?
C15 C18 C19 111.9(8) . . ?
C18 C19 H19A 109.5 . . ?
C18 C19 H19B 109.5 . . ?
H19A C19 H19B 109.5 . . ?
C18 C19 H19C 109.5 . . ?
H19A C19 H19C 109.5 . . ?
H19B C19 H19C 109.5 . . ?
C18 C20 H20A 109.5 . . ?
C18 C20 H20B 109.5 . . ?
H20A C20 H20B 109.5 . . ?
C18 C20 H20C 109.5 . . ?
H20A C20 H20C 109.5 . . ?
H20B C20 H20C 109.5 . . ?
C18 C21 H21A 109.5 . . ?
C18 C21 H21B 109.5 . . ?
H21A C21 H21B 109.5 . . ?
C18 C21 H21C 109.5 . . ?
H21A C21 H21C 109.5 . . ?
H21B C21 H21C 109.5 . . ?
C17 C22 C24 114.6(6) . . ?
C17 C22 H22A 108.6 . . ?
C24 C22 H22A 108.6 . . ?
C17 C22 H22B 108.6 . . ?
C24 C22 H22B 108.6 . . ?
H22A C22 H22B 107.6 . . ?
O3 C23 C24 120.6(6) . . ?
O3 C23 C28 118.2(7) . . ?
C24 C23 C28 121.2(7) . . ?
C25 C24 C23 119.1(7) . . ?
C25 C24 C22 118.2(7) . . ?
C23 C24 C22 122.6(7) . . ?
C24 C25 C26 121.0(8) . . ?
C24 C25 H25 119.5 . . ?
C26 C25 H25 119.5 . . ?
C27 C26 C25 117.5(8) . . ?
C27 C26 C29 122.9(8) . . ?
C25 C26 C29 119.6(8) . . ?
C28 C27 C26 123.7(7) . . ?
C28 C27 H27 118.2 . . ?
C26 C27 H27 118.2 . . ?
C27 C28 C23 117.4(7) . . ?
C27 C28 C33 125.2(7) . . ?
C23 C28 C33 117.4(7) . . ?
C30 C29 C31 109.5(10) . . ?
C30 C29 C26 114.3(8) . . ?
C31 C29 C26 109.0(8) . . ?
C30 C29 C32 110.2(10) . . ?
C31 C29 C32 106.7(9) . . ?
C26 C29 C32 106.9(9) . . ?
C29 C30 H30A 109.5 . . ?
C29 C30 H30B 109.5 . . ?
H30A C30 H30B 109.5 . . ?
C29 C30 H30C 109.5 . . ?
H30A C30 H30C 109.5 . . ?
H30B C30 H30C 109.5 . . ?
C29 C31 H31A 109.5 . . ?
C29 C31 H31B 109.5 . . ?
H31A C31 H31B 109.5 . . ?
C29 C31 H31C 109.5 . . ?
H31A C31 H31C 109.5 . . ?
H31B C31 H31C 109.5 . . ?
C29 C32 H32A 109.5 . . ?
C29 C32 H32B 109.5 . . ?
H32A C32 H32B 109.5 . . ?
C29 C32 H32C 109.5 . . ?
H32A C32 H32C 109.5 . . ?
H32B C32 H32C 109.5 . . ?
C35 C33 C28 118.9(8) . . ?
C35 C33 H33A 107.6 . . ?
C28 C33 H33A 107.6 . . ?
C35 C33 H33B 107.6 . . ?
C28 C33 H33B 107.6 . . ?
H33A C33 H33B 107.0 . . ?
O5 C34 C39 119.3(7) . . ?
O5 C34 C35 120.0(7) . . ?
C39 C34 C35 120.7(8) . . ?
C36 C35 C34 117.7(8) . . ?
C36 C35 C33 120.8(7) . . ?
C34 C35 C33 121.3(8) . . ?
C35 C36 C37 123.7(9) . . ?
C35 C36 H36 118.2 . . ?
C37 C36 H36 118.2 . . ?
C36 C37 C38 117.0(9) . . ?
C36 C37 C40 120.3(12) . . ?
C38 C37 C40 121.3(12) . . ?
C36 C37 C40X 123.8(17) . . ?
C38 C37 C40X 112.8(18) . . ?
C39 C38 C37 122.9(9) . . ?
C39 C38 H38 118.5 . . ?
C37 C38 H38 118.5 . . ?
C38 C39 C34 118.0(8) . . ?
C38 C39 C44 120.7(8) . . ?
C34 C39 C44 121.3(8) . . ?
C42 C40 C37 113.4(15) . . ?
C42 C40 C41 107.6(14) . . ?
C37 C40 C41 103.9(12) . . ?
C42 C40 C43 110.6(15) . . ?
C37 C40 C43 114.1(16) . . ?
C41 C40 C43 106.6(17) . . ?
C40 C41 H41A 109.5 . . ?
C40 C41 H41B 109.5 . . ?
H41A C41 H41B 109.5 . . ?
C40 C41 H41C 109.5 . . ?
H41A C41 H41C 109.5 . . ?
H41B C41 H41C 109.5 . . ?
C40 C42 H42A 109.5 . . ?
C40 C42 H42B 109.5 . . ?
H42A C42 H42B 109.5 . . ?
C40 C42 H42C 109.5 . . ?
H42A C42 H42C 109.5 . . ?
H42B C42 H42C 109.5 . . ?
C40 C43 H43A 109.5 . . ?
C40 C43 H43B 109.5 . . ?
H43A C43 H43B 109.5 . . ?
C40 C43 H43C 109.5 . . ?
H43A C43 H43C 109.5 . . ?
H43B C43 H43C 109.5 . . ?
C42X C40X C43X 104(2) . . ?
C42X C40X C41X 106(2) . . ?
C43X C40X C41X 105(2) . . ?
C42X C40X C37 120(3) . . ?
C43X C40X C37 101(3) . . ?
C41X C40X C37 119(3) . . ?
C40X C41X H41D 109.5 . . ?
C40X C41X H41E 109.5 . . ?
H41D C41X H41E 109.5 . . ?
C40X C41X H41F 109.5 . . ?
H41D C41X H41F 109.5 . . ?
H41E C41X H41F 109.5 . . ?
C40X C42X H42D 109.5 . . ?
C40X C42X H42E 109.5 . . ?
H42D C42X H42E 109.5 . . ?
C40X C42X H42F 109.5 . . ?
H42D C42X H42F 109.5 . . ?
H42E C42X H42F 109.5 . . ?
C40X C43X H43D 109.5 . . ?
C40X C43X H43E 109.5 . . ?
H43D C43X H43E 109.5 . . ?
C40X C43X H43F 109.5 . . ?
H43D C43X H43F 109.5 . . ?
H43E C43X H43F 109.5 . . ?
C46 C44 C39 113.2(6) . . ?
C46 C44 H44A 108.9 . . ?
C39 C44 H44A 108.9 . . ?
C46 C44 H44B 108.9 . . ?
C39 C44 H44B 108.9 . . ?
H44A C44 H44B 107.7 . . ?
O6 C45 C46 119.8(7) . . ?
O6 C45 C50 118.6(7) . . ?
C46 C45 C50 121.7(7) . . ?
C47 C46 C45 117.4(8) . . ?
C47 C46 C44 121.6(8) . . ?
C45 C46 C44 121.0(7) . . ?
C46 C47 C48 122.8(9) . . ?
C46 C47 H47 118.6 . . ?
C48 C47 H47 118.6 . . ?
C49 C48 C47 116.7(8) . . ?
C49 C48 C51 122.9(11) . . ?
C47 C48 C51 119.9(12) . . ?
C49 C48 C51X 118.6(14) . . ?
C47 C48 C51X 124.5(14) . . ?
C48 C49 C50 124.2(9) . . ?
C48 C49 H49 117.9 . . ?
C50 C49 H49 117.9 . . ?
C49 C50 C45 117.1(8) . . ?
C49 C50 C55 123.0(8) . . ?
C45 C50 C55 119.9(7) . . ?
C48 C51 C53 111.0(15) . . ?
C48 C51 C52 107.7(13) . . ?
C53 C51 C52 107.1(15) . . ?
C48 C51 C54 111.9(14) . . ?
C53 C51 C54 107.3(15) . . ?
C52 C51 C54 111.8(18) . . ?
C51 C52 H52A 109.5 . . ?
C51 C52 H52B 109.5 . . ?
H52A C52 H52B 109.5 . . ?
C51 C52 H52C 109.5 . . ?
H52A C52 H52C 109.5 . . ?
H52B C52 H52C 109.5 . . ?
C51 C53 H53A 109.5 . . ?
C51 C53 H53B 109.5 . . ?
H53A C53 H53B 109.5 . . ?
C51 C53 H53C 109.5 . . ?
H53A C53 H53C 109.5 . . ?
H53B C53 H53C 109.5 . . ?
C51 C54 H54A 109.5 . . ?
C51 C54 H54B 109.5 . . ?
H54A C54 H54B 109.5 . . ?
C51 C54 H54C 109.5 . . ?
H54A C54 H54C 109.5 . . ?
H54B C54 H54C 109.5 . . ?
C53X C51X C52X 109(2) . . ?
C53X C51X C54X 107(2) . . ?
C52X C51X C54X 111(3) . . ?
C53X C51X C48 104(2) . . ?
C52X C51X C48 116(2) . . ?
C54X C51X C48 110(2) . . ?
C51X C52X H52D 109.5 . . ?
C51X C52X H52E 109.5 . . ?
H52D C52X H52E 109.5 . . ?
C51X C52X H52F 109.5 . . ?
H52D C52X H52F 109.5 . . ?
H52E C52X H52F 109.5 . . ?
C51X C53X H53D 109.5 . . ?
C51X C53X H53E 109.5 . . ?
H53D C53X H53E 109.5 . . ?
C51X C53X H53F 109.5 . . ?
H53D C53X H53F 109.5 . . ?
H53E C53X H53F 109.5 . . ?
C51X C54X H54D 109.5 . . ?
C51X C54X H54E 109.5 . . ?
H54D C54X H54E 109.5 . . ?
C51X C54X H54F 109.5 . . ?
H54D C54X H54F 109.5 . . ?
H54E C54X H54F 109.5 . . ?
C50 C55 C57 110.3(7) . . ?
C50 C55 H55A 109.6 . . ?
C57 C55 H55A 109.6 . . ?
C50 C55 H55B 109.6 . . ?
C57 C55 H55B 109.6 . . ?
H55A C55 H55B 108.1 . . ?
O7 C56 C57 120.3(6) . . ?
O7 C56 C61 118.6(6) . . ?
C57 C56 C61 121.1(7) . . ?
C58 C57 C56 118.5(7) . . ?
C58 C57 C55 120.2(7) . . ?
C56 C57 C55 121.3(7) . . ?
C57 C58 C59 122.5(8) . . ?
C57 C58 H58 118.7 . . ?
C59 C58 H58 118.7 . . ?
C60 C59 C58 116.6(9) . . ?
C60 C59 C62 123.7(12) . . ?
C58 C59 C62 114.8(11) . . ?
C60 C59 C62X 118.2(13) . . ?
C58 C59 C62X 119.0(14) . . ?
C61 C60 C59 124.5(8) . . ?
C61 C60 H60 117.8 . . ?
C59 C60 H60 117.8 . . ?
C60 C61 C56 116.8(7) . . ?
C60 C61 C66 121.5(7) . . ?
C56 C61 C66 121.7(7) . . ?
C63 C62 C65 112(2) . . ?
C63 C62 C64 106.9(16) . . ?
C65 C62 C64 103.5(16) . . ?
C63 C62 C59 113.2(13) . . ?
C65 C62 C59 119.3(15) . . ?
C64 C62 C59 100(2) . . ?
C62 C63 H63A 109.5 . . ?
C62 C63 H63B 109.5 . . ?
H63A C63 H63B 109.5 . . ?
C62 C63 H63C 109.5 . . ?
H63A C63 H63C 109.5 . . ?
H63B C63 H63C 109.5 . . ?
C62 C64 H64A 109.5 . . ?
C62 C64 H64B 109.5 . . ?
H64A C64 H64B 109.5 . . ?
C62 C64 H64C 109.5 . . ?
H64A C64 H64C 109.5 . . ?
H64B C64 H64C 109.5 . . ?
C62 C65 H65A 109.5 . . ?
C62 C65 H65B 109.5 . . ?
H65A C65 H65B 109.5 . . ?
C62 C65 H65C 109.5 . . ?
H65A C65 H65C 109.5 . . ?
H65B C65 H65C 109.5 . . ?
C63X C62X C65X 117(2) . . ?
C63X C62X C64X 103(2) . . ?
C65X C62X C64X 102(2) . . ?
C63X C62X C59 115(2) . . ?
C65X C62X C59 104(2) . . ?
C64X C62X C59 116(2) . . ?
C62X C63X H63D 109.5 . . ?
C62X C63X H63E 109.5 . . ?
H63D C63X H63E 109.5 . . ?
C62X C63X H63F 109.5 . . ?
H63D C63X H63F 109.5 . . ?
H63E C63X H63F 109.5 . . ?
C62X C64X H64D 109.5 . . ?
C62X C64X H64E 109.5 . . ?
H64D C64X H64E 109.5 . . ?
C62X C64X H64F 109.5 . . ?
H64D C64X H64F 109.5 . . ?
H64E C64X H64F 109.5 . . ?
C62X C65X H65D 109.5 . . ?
C62X C65X H65E 109.5 . . ?
H65D C65X H65E 109.5 . . ?
C62X C65X H65F 109.5 . . ?
H65D C65X H65F 109.5 . . ?
H65E C65X H65F 109.5 . . ?
C61 C66 C2 115.4(7) . . ?
C61 C66 H66A 108.4 . . ?
C2 C66 H66A 108.4 . . ?
C61 C66 H66B 108.4 . . ?
C2 C66 H66B 108.4 . . ?
H66A C66 H66B 107.5 . . ?
C67 N1 Ti2 171.5(7) . . ?
N1 C67 C68 179.2(10) . . ?
C67 C68 H68A 109.5 . . ?
C67 C68 H68B 109.5 . . ?
H68A C68 H68B 109.5 . . ?
C67 C68 H68C 109.5 . . ?
H68A C68 H68C 109.5 . . ?
H68B C68 H68C 109.5 . . ?
O3A Ti1A O1A 98.4(3) . . ?
O3A Ti1A O2A 91.7(2) . . ?
O1A Ti1A O2A 87.0(2) . . ?
O3A Ti1A N4 170.3(3) . . ?
O1A Ti1A N4 87.6(4) . . ?
O2A Ti1A N4 80.9(3) . . ?
O3A Ti1A Cl2Y 109.9(10) . . ?
O1A Ti1A Cl2Y 83.8(9) . . ?
O2A Ti1A Cl2Y 157.5(11) . . ?
N4 Ti1A Cl2Y 78.2(9) . . ?
O3A Ti1A Cl2A 94.7(6) . . ?
O1A Ti1A Cl2A 97.7(5) . . ?
O2A Ti1A Cl2A 171.4(2) . . ?
N4 Ti1A Cl2A 92.0(5) . . ?
O3A Ti1A Cl1A 90.7(2) . . ?
O1A Ti1A Cl1A 168.6(2) . . ?
O2A Ti1A Cl1A 85.71(17) . . ?
N4 Ti1A Cl1A 82.6(4) . . ?
Cl2Y Ti1A Cl1A 99.8(7) . . ?
Cl2A Ti1A Cl1A 88.5(4) . . ?
O7A Ti2A O5A 97.2(3) . . ?
O7A Ti2A O6A 96.4(2) . . ?
O5A Ti2A O6A 92.2(2) . . ?
O7A Ti2A N1A 90.2(3) . . ?
O5A Ti2A N1A 91.4(2) . . ?
O6A Ti2A N1A 172.0(3) . . ?
O7A Ti2A N5 172.1(2) . . ?
O5A Ti2A N5 86.3(2) . . ?
O6A Ti2A N5 90.5(2) . . ?
N1A Ti2A N5 82.6(2) . . ?
O7A Ti2A Cl4A 95.4(2) . . ?
O5A Ti2A Cl4A 167.3(2) . . ?
O6A Ti2A Cl4A 86.99(15) . . ?
N1A Ti2A Cl4A 87.93(18) . . ?
N5 Ti2A Cl4A 81.03(14) . . ?
C1A O1A Ti1A 163.6(6) . . ?
C12A O2A Ti1A 120.3(4) . . ?
C12A O2A H2A 119.9 . . ?
Ti1A O2A H2A 119.9 . . ?
C23A O3A Ti1A 164.1(6) . . ?
C34A O5A Ti2A 155.6(5) . . ?
C45A O6A Ti2A 119.2(4) . . ?
C56A O7A Ti2A 163.4(6) . . ?
O1A C1A C2A 119.7(8) . . ?
O1A C1A C6A 118.1(7) . . ?
C2A C1A C6A 122.0(9) . . ?
C3A C2A C1A 118.0(9) . . ?
C3A C2A C66A 123.3(8) . . ?
C1A C2A C66A 118.7(8) . . ?
C2A C3A C4A 123.3(9) . . ?
C2A C3A H3A 118.3 . . ?
C4A C3A H3A 118.3 . . ?
C3A C4A C5A 116.7(9) . . ?
C3A C4A C7A 119.7(12) . . ?
C5A C4A C7A 122.8(12) . . ?
C3A C4A C7Y 132.7(15) . . ?
C5A C4A C7Y 108.0(17) . . ?
C6A C5A C4A 122.9(10) . . ?
C6A C5A H5A 118.6 . . ?
C4A C5A H5A 118.6 . . ?
C5A C6A C1A 117.0(8) . . ?
C5A C6A C11A 121.9(9) . . ?
C1A C6A C11A 120.8(8) . . ?
C8A C7A C4A 112.2(18) . . ?
C8A C7A C10A 112.3(16) . . ?
C4A C7A C10A 115.5(14) . . ?
C8A C7A C9A 107.2(17) . . ?
C4A C7A C9A 104.3(18) . . ?
C10A C7A C9A 104.4(15) . . ?
C7A C8A H8G 109.5 . . ?
C7A C8A H8H 109.5 . . ?
H8G C8A H8H 109.5 . . ?
C7A C8A H8I 109.5 . . ?
H8G C8A H8I 109.5 . . ?
H8H C8A H8I 109.5 . . ?
C7A C9A H9G 109.5 . . ?
C7A C9A H9H 109.5 . . ?
H9G C9A H9H 109.5 . . ?
C7A C9A H9I 109.5 . . ?
H9G C9A H9I 109.5 . . ?
H9H C9A H9I 109.5 . . ?
C7A C10A H10G 109.5 . . ?
C7A C10A H10H 109.5 . . ?
H10G C10A H10H 109.5 . . ?
C7A C10A H10I 109.5 . . ?
H10G C10A H10I 109.5 . . ?
H10H C10A H10I 109.5 . . ?
C8Y C7Y C10Y 107(2) . . ?
C8Y C7Y C9Y 102(2) . . ?
C10Y C7Y C9Y 103(2) . . ?
C8Y C7Y C4A 108(4) . . ?
C10Y C7Y C4A 112(3) . . ?
C9Y C7Y C4A 124(3) . . ?
C7Y C8Y H8J 109.5 . . ?
C7Y C8Y H8K 109.5 . . ?
H8J C8Y H8K 109.5 . . ?
C7Y C8Y H8L 109.5 . . ?
H8J C8Y H8L 109.5 . . ?
H8K C8Y H8L 109.5 . . ?
C7Y C9Y H9J 109.5 . . ?
C7Y C9Y H9K 109.5 . . ?
H9J C9Y H9K 109.5 . . ?
C7Y C9Y H9L 109.5 . . ?
H9J C9Y H9L 109.5 . . ?
H9K C9Y H9L 109.5 . . ?
C7Y C10Y H10J 109.5 . . ?
C7Y C10Y H10K 109.5 . . ?
H10J C10Y H10K 109.5 . . ?
C7Y C10Y H10L 109.5 . . ?
H10J C10Y H10L 109.5 . . ?
H10K C10Y H10L 109.5 . . ?
C6A C11A C13A 110.3(8) . . ?
C6A C11A H11C 109.6 . . ?
C13A C11A H11C 109.6 . . ?
C6A C11A H11D 109.6 . . ?
C13A C11A H11D 109.6 . . ?
H11C C11A H11D 108.1 . . ?
O2A C12A C13A 118.2(9) . . ?
O2A C12A C17A 120.3(8) . . ?
C13A C12A C17A 121.6(8) . . ?
C14A C13A C12A 117.2(10) . . ?
C14A C13A C11A 122.1(11) . . ?
C12A C13A C11A 120.4(8) . . ?
C15A C14A C13A 123.1(11) . . ?
C15A C14A H14A 118.5 . . ?
C13A C14A H14A 118.5 . . ?
C14A C15A C16A 117.7(10) . . ?
C14A C15A C18A 125.3(14) . . ?
C16A C15A C18A 117.0(13) . . ?
C14A C15A C18Y 90.2(17) . . ?
C16A C15A C18Y 152.0(17) . . ?
C17A C16A C15A 121.9(11) . . ?
C17A C16A H16A 119.1 . . ?
C15A C16A H16A 119.1 . . ?
C16A C17A C12A 118.2(11) . . ?
C16A C17A C22A 119.2(10) . . ?
C12A C17A C22A 122.6(8) . . ?
C20A C18A C21A 117.1(14) . . ?
C20A C18A C15A 113.3(12) . . ?
C21A C18A C15A 109.8(11) . . ?
C20A C18A C19A 103.4(12) . . ?
C21A C18A C19A 100.6(15) . . ?
C15A C18A C19A 111.6(14) . . ?
C18A C19A H19D 109.5 . . ?
C18A C19A H19E 109.5 . . ?
H19D C19A H19E 109.5 . . ?
C18A C19A H19F 109.5 . . ?
H19D C19A H19F 109.5 . . ?
H19E C19A H19F 109.5 . . ?
C18A C20A H20D 109.5 . . ?
C18A C20A H20E 109.5 . . ?
H20D C20A H20E 109.5 . . ?
C18A C20A H20F 109.5 . . ?
H20D C20A H20F 109.5 . . ?
H20E C20A H20F 109.5 . . ?
C18A C21A H21D 109.5 . . ?
C18A C21A H21E 109.5 . . ?
H21D C21A H21E 109.5 . . ?
C18A C21A H21F 109.5 . . ?
H21D C21A H21F 109.5 . . ?
H21E C21A H21F 109.5 . . ?
C20Y C18Y C21Y 110(2) . . ?
C20Y C18Y C19Y 108(2) . . ?
C21Y C18Y C19Y 96(2) . . ?
C20Y C18Y C15A 100(2) . . ?
C21Y C18Y C15A 101(2) . . ?
C19Y C18Y C15A 140(3) . . ?
C18Y C19Y H19G 109.5 . . ?
C18Y C19Y H19H 109.5 . . ?
H19G C19Y H19H 109.5 . . ?
C18Y C19Y H19I 109.5 . . ?
H19G C19Y H19I 109.5 . . ?
H19H C19Y H19I 109.5 . . ?
C18Y C20Y H20G 109.5 . . ?
C18Y C20Y H20H 109.5 . . ?
H20G C20Y H20H 109.5 . . ?
C18Y C20Y H20I 109.5 . . ?
H20G C20Y H20I 109.5 . . ?
H20H C20Y H20I 109.5 . . ?
C18Y C21Y H21G 109.5 . . ?
C18Y C21Y H21H 109.5 . . ?
H21G C21Y H21H 109.5 . . ?
C18Y C21Y H21I 109.5 . . ?
H21G C21Y H21I 109.5 . . ?
H21H C21Y H21I 109.5 . . ?
C17A C22A C24A 108.7(7) . . ?
C17A C22A H22C 109.9 . . ?
C24A C22A H22C 109.9 . . ?
C17A C22A H22D 109.9 . . ?
C24A C22A H22D 109.9 . . ?
H22C C22A H22D 108.3 . . ?
O3A C23A C28A 118.4(7) . . ?
O3A C23A C24A 120.0(7) . . ?
C28A C23A C24A 121.6(8) . . ?
C25A C24A C23A 116.9(8) . . ?
C25A C24A C22A 122.8(8) . . ?
C23A C24A C22A 120.3(8) . . ?
C24A C25A C26A 123.3(9) . . ?
C24A C25A H25A 118.3 . . ?
C26A C25A H25A 118.3 . . ?
C27A C26A C25A 116.8(9) . . ?
C27A C26A C29A 121.2(8) . . ?
C25A C26A C29A 121.9(9) . . ?
C26A C27A C28A 123.8(8) . . ?
C26A C27A H27A 118.1 . . ?
C28A C27A H27A 118.1 . . ?
C27A C28A C23A 117.3(8) . . ?
C27A C28A C33A 124.3(7) . . ?
C23A C28A C33A 118.4(8) . . ?
C32A C29A C30A 108.0(11) . . ?
C32A C29A C31A 108.7(11) . . ?
C30A C29A C31A 108.1(11) . . ?
C32A C29A C26A 109.8(9) . . ?
C30A C29A C26A 113.6(9) . . ?
C31A C29A C26A 108.5(10) . . ?
C29A C30A H30D 109.5 . . ?
C29A C30A H30E 109.5 . . ?
H30D C30A H30E 109.5 . . ?
C29A C30A H30F 109.5 . . ?
H30D C30A H30F 109.5 . . ?
H30E C30A H30F 109.5 . . ?
C29A C31A H31D 109.5 . . ?
C29A C31A H31E 109.5 . . ?
H31D C31A H31E 109.5 . . ?
C29A C31A H31F 109.5 . . ?
H31D C31A H31F 109.5 . . ?
H31E C31A H31F 109.5 . . ?
C29A C32A H32D 109.5 . . ?
C29A C32A H32E 109.5 . . ?
H32D C32A H32E 109.5 . . ?
C29A C32A H32F 109.5 . . ?
H32D C32A H32F 109.5 . . ?
H32E C32A H32F 109.5 . . ?
C35A C33A C28A 117.0(8) . . ?
C35A C33A H33C 108.0 . . ?
C28A C33A H33C 108.0 . . ?
C35A C33A H33D 108.0 . . ?
C28A C33A H33D 108.0 . . ?
H33C C33A H33D 107.3 . . ?
O5A C34A C39A 120.7(6) . . ?
O5A C34A C35A 118.4(7) . . ?
C39A C34A C35A 120.8(7) . . ?
C36A C35A C34A 117.9(7) . . ?
C36A C35A C33A 121.0(7) . . ?
C34A C35A C33A 121.1(7) . . ?
C35A C36A C37A 123.0(8) . . ?
C35A C36A H36A 118.5 . . ?
C37A C36A H36A 118.5 . . ?
C38A C37A C36A 117.3(8) . . ?
C38A C37A C40A 120.6(9) . . ?
C36A C37A C40A 122.0(9) . . ?
C38A C37A C40Y 123.0(14) . . ?
C36A C37A C40Y 119.6(14) . . ?
C37A C38A C39A 122.4(8) . . ?
C37A C38A H38A 118.8 . . ?
C39A C38A H38A 118.8 . . ?
C34A C39A C38A 118.3(7) . . ?
C34A C39A C44A 121.8(7) . . ?
C38A C39A C44A 119.9(7) . . ?
C42A C40A C43A 106.9(13) . . ?
C42A C40A C41A 106.1(13) . . ?
C43A C40A C41A 113.4(17) . . ?
C42A C40A C37A 111.9(12) . . ?
C43A C40A C37A 107.9(12) . . ?
C41A C40A C37A 110.6(12) . . ?
C40A C41A H41G 109.5 . . ?
C40A C41A H41H 109.5 . . ?
H41G C41A H41H 109.5 . . ?
C40A C41A H41I 109.5 . . ?
H41G C41A H41I 109.5 . . ?
H41H C41A H41I 109.5 . . ?
C40A C42A H42G 109.5 . . ?
C40A C42A H42H 109.5 . . ?
H42G C42A H42H 109.5 . . ?
C40A C42A H42I 109.5 . . ?
H42G C42A H42I 109.5 . . ?
H42H C42A H42I 109.5 . . ?
C40A C43A H43G 109.5 . . ?
C40A C43A H43H 109.5 . . ?
H43G C43A H43H 109.5 . . ?
C40A C43A H43I 109.5 . . ?
H43G C43A H43I 109.5 . . ?
H43H C43A H43I 109.5 . . ?
C42Y C40Y C43Y 106(2) . . ?
C42Y C40Y C41Y 109(2) . . ?
C43Y C40Y C41Y 112(3) . . ?
C42Y C40Y C37A 110(3) . . ?
C43Y C40Y C37A 108(3) . . ?
C41Y C40Y C37A 111(3) . . ?
C40Y C41Y H41J 109.5 . . ?
C40Y C41Y H41K 109.5 . . ?
H41J C41Y H41K 109.5 . . ?
C40Y C41Y H41L 109.5 . . ?
H41J C41Y H41L 109.5 . . ?
H41K C41Y H41L 109.5 . . ?
C40Y C42Y H42J 109.5 . . ?
C40Y C42Y H42K 109.5 . . ?
H42J C42Y H42K 109.5 . . ?
C40Y C42Y H42L 109.5 . . ?
H42J C42Y H42L 109.5 . . ?
H42K C42Y H42L 109.5 . . ?
C40Y C43Y H43J 109.5 . . ?
C40Y C43Y H43K 109.5 . . ?
H43J C43Y H43K 109.5 . . ?
C40Y C43Y H43L 109.5 . . ?
H43J C43Y H43L 109.5 . . ?
H43K C43Y H43L 109.5 . . ?
C46A C44A C39A 112.7(7) . . ?
C46A C44A H44C 109.1 . . ?
C39A C44A H44C 109.1 . . ?
C46A C44A H44D 109.1 . . ?
C39A C44A H44D 109.1 . . ?
H44C C44A H44D 107.8 . . ?
O6A C45A C46A 118.1(8) . . ?
O6A C45A C50A 120.3(7) . . ?
C46A C45A C50A 121.5(8) . . ?
C45A C46A C47A 115.9(9) . . ?
C45A C46A C44A 121.3(8) . . ?
C47A C46A C44A 122.8(8) . . ?
C48A C47A C46A 124.1(9) . . ?
C48A C47A H47A 117.9 . . ?
C46A C47A H47A 117.9 . . ?
C47A C48A C49A 116.2(8) . . ?
C47A C48A C51A 123.1(9) . . ?
C49A C48A C51A 120.6(10) . . ?
C50A C49A C48A 123.7(10) . . ?
C50A C49A H49A 118.1 . . ?
C48A C49A H49A 118.1 . . ?
C49A C50A C45A 118.2(9) . . ?
C49A C50A C55A 120.2(9) . . ?
C45A C50A C55A 121.6(7) . . ?
C53A C51A C52A 111.3(10) . . ?
C53A C51A C48A 108.7(8) . . ?
C52A C51A C48A 112.5(10) . . ?
C53A C51A C54A 107.1(11) . . ?
C52A C51A C54A 107.5(9) . . ?
C48A C51A C54A 109.5(9) . . ?
C51A C52A H52G 109.5 . . ?
C51A C52A H52H 109.5 . . ?
H52G C52A H52H 109.5 . . ?
C51A C52A H52I 109.5 . . ?
H52G C52A H52I 109.5 . . ?
H52H C52A H52I 109.5 . . ?
C51A C53A H53G 109.5 . . ?
C51A C53A H53H 109.5 . . ?
H53G C53A H53H 109.5 . . ?
C51A C53A H53I 109.5 . . ?
H53G C53A H53I 109.5 . . ?
H53H C53A H53I 109.5 . . ?
C51A C54A H54G 109.5 . . ?
C51A C54A H54H 109.5 . . ?
H54G C54A H54H 109.5 . . ?
C51A C54A H54I 109.5 . . ?
H54G C54A H54I 109.5 . . ?
H54H C54A H54I 109.5 . . ?
C57A C55A C50A 109.1(6) . . ?
C57A C55A H55C 109.9 . . ?
C50A C55A H55C 109.9 . . ?
C57A C55A H55D 109.9 . . ?
C50A C55A H55D 109.9 . . ?
H55C C55A H55D 108.3 . . ?
C61A C56A O7A 120.7(7) . . ?
C61A C56A C57A 122.1(9) . . ?
O7A C56A C57A 117.2(7) . . ?
C58A C57A C56A 116.9(9) . . ?
C58A C57A C55A 121.3(8) . . ?
C56A C57A C55A 121.5(8) . . ?
C57A C58A C59A 123.9(9) . . ?
C57A C58A H58A 118.1 . . ?
C59A C58A H58A 118.1 . . ?
C60A C59A C58A 115.6(10) . . ?
C60A C59A C62Y 129.9(16) . . ?
C58A C59A C62Y 114.2(15) . . ?
C60A C59A C62A 117.3(13) . . ?
C58A C59A C62A 126.6(12) . . ?
C59A C60A C61A 122.9(10) . . ?
C59A C60A H60A 118.6 . . ?
C61A C60A H60A 118.6 . . ?
C56A C61A C60A 118.5(9) . . ?
C56A C61A C66A 122.1(9) . . ?
C60A C61A C66A 119.2(9) . . ?
C64A C62A C65A 110.4(16) . . ?
C64A C62A C63A 110.2(16) . . ?
C65A C62A C63A 106(2) . . ?
C64A C62A C59A 110.3(18) . . ?
C65A C62A C59A 115.7(16) . . ?
C63A C62A C59A 103.8(16) . . ?
C62A C63A H63H 109.5 . . ?
C62A C63A H63I 109.5 . . ?
H63H C63A H63I 109.5 . . ?
C62A C63A H63J 109.5 . . ?
H63H C63A H63J 109.5 . . ?
H63I C63A H63J 109.5 . . ?
C62A C64A H64H 109.5 . . ?
C62A C64A H64I 109.5 . . ?
H64H C64A H64I 109.5 . . ?
C62A C64A H64J 109.5 . . ?
H64H C64A H64J 109.5 . . ?
H64I C64A H64J 109.5 . . ?
C62A C65A H65H 109.5 . . ?
C62A C65A H65I 109.5 . . ?
H65H C65A H65I 109.5 . . ?
C62A C65A H65J 109.5 . . ?
H65H C65A H65J 109.5 . . ?
H65I C65A H65J 109.5 . . ?
C59A C62Y C63Y 109(3) . . ?
C59A C62Y C65Y 103(2) . . ?
C63Y C62Y C65Y 107(3) . . ?
C59A C62Y C64Y 116(2) . . ?
C63Y C62Y C64Y 111(2) . . ?
C65Y C62Y C64Y 111(2) . . ?
C62Y C63Y H63K 109.5 . . ?
C62Y C63Y H63L 109.5 . . ?
H63K C63Y H63L 109.5 . . ?
C62Y C63Y H63M 109.5 . . ?
H63K C63Y H63M 109.5 . . ?
H63L C63Y H63M 109.5 . . ?
C62Y C64Y H64K 109.5 . . ?
C62Y C64Y H64L 109.5 . . ?
H64K C64Y H64L 109.5 . . ?
C62Y C64Y H64M 109.5 . . ?
H64K C64Y H64M 109.5 . . ?
H64L C64Y H64M 109.5 . . ?
C62Y C65Y H65K 109.5 . . ?
C62Y C65Y H65L 109.5 . . ?
H65K C65Y H65L 109.5 . . ?
C62Y C65Y H65M 109.5 . . ?
H65K C65Y H65M 109.5 . . ?
H65L C65Y H65M 109.5 . . ?
C2A C66A C61A 118.1(8) . . ?
C2A C66A H66C 107.8 . . ?
C61A C66A H66C 107.8 . . ?
C2A C66A H66D 107.8 . . ?
C61A C66A H66D 107.8 . . ?
H66C C66A H66D 107.1 . . ?
C67A N1A Ti2A 174.5(7) . . ?
N1A C67A C68A 170.8(11) . . ?
C67A C68A H68D 109.5 . . ?
C67A C68A H68E 109.5 . . ?
H68D C68A H68E 109.5 . . ?
C67A C68A H68F 109.5 . . ?
H68D C68A H68F 109.5 . . ?
H68E C68A H68F 109.5 . . ?
N2 C69 C70 178(2) . . ?
C69 C70 H70A 109.5 . . ?
C69 C70 H70B 109.5 . . ?
H70A C70 H70B 109.5 . . ?
C69 C70 H70C 109.5 . . ?
H70A C70 H70C 109.5 . . ?
H70B C70 H70C 109.5 . . ?
N3 C71 C72 177.0(16) . . ?
C71 C72 H72A 109.5 . . ?
C71 C72 H72B 109.5 . . ?
H72A C72 H72B 109.5 . . ?
C71 C72 H72C 109.5 . . ?
H72A C72 H72C 109.5 . . ?
H72B C72 H72C 109.5 . . ?
C73 N4 Ti1A 159.8(18) . . ?
N4 C73 C74 165(3) . . ?
C73 C74 H74A 109.5 . . ?
C73 C74 H74B 109.5 . . ?
H74A C74 H74B 109.5 . . ?
C73 C74 H74C 109.5 . . ?
H74A C74 H74C 109.5 . . ?
H74B C74 H74C 109.5 . . ?
C75 N5 Ti2A 164.3(10) . . ?
N5 C75 C76 174.3(16) . . ?
C75 C76 H76A 109.5 . . ?
C75 C76 H76B 109.5 . . ?
H76A C76 H76B 109.5 . . ?
C75 C76 H76C 109.5 . . ?
H76A C76 H76C 109.5 . . ?
H76B C76 H76C 109.5 . . ?
N6 C77 C78 172(3) . . ?
C77 C78 H78A 109.5 . . ?
C77 C78 H78B 109.5 . . ?
H78A C78 H78B 109.5 . . ?
C77 C78 H78C 109.5 . . ?
H78A C78 H78C 109.5 . . ?
H78B C78 H78C 109.5 . . ?
N7 C79 C80 164(4) . . ?
C79 C80 H80A 109.5 . . ?
C79 C80 H80B 109.5 . . ?
H80A C80 H80B 109.5 . . ?
C79 C80 H80C 109.5 . . ?
H80A C80 H80C 109.5 . . ?
H80B C80 H80C 109.5 . . ?
C81 N8 Ti2 149.3(14) . . ?
N8 C81 C82 174.9(18) . . ?
C81 C82 H82A 109.5 . . ?
C81 C82 H82B 109.5 . . ?
H82A C82 H82B 109.5 . . ?
C81 C82 H82C 109.5 . . ?
H82A C82 H82C 109.5 . . ?
H82B C82 H82C 109.5 . . ?

loop_
_geom_bond_atom_site_label_1
_geom_bond_atom_site_label_2
_geom_bond_distance
_geom_bond_site_symmetry_2
_geom_bond_publ_flag
Ti1 O1 1.775(5) . ?
Ti1 O3 1.797(5) . ?
Ti1 O2 2.077(5) . ?
Ti1 O4 2.173(6) . ?
Ti1 Cl1 2.320(3) . ?
Ti1 Cl2 2.325(3) . ?
Ti2 O5 1.783(5) . ?
Ti2 O7 1.815(5) . ?
Ti2 O6 1.917(5) . ?
Ti2 N1 2.244(6) . ?
Ti2 N8 2.300(7) . ?
Ti2 Cl3 2.358(2) . ?
O1 C1 1.344(9) . ?
O2 C12 1.405(8) . ?
O2 H2 0.9500 . ?
O3 C23 1.351(8) . ?
O5 C34 1.344(9) . ?
O6 C45 1.363(9) . ?
O7 C56 1.348(8) . ?
C1 C2 1.395(10) . ?
C1 C6 1.398(10) . ?
C2 C3 1.365(11) . ?
C2 C66 1.524(11) . ?
C3 C4 1.398(13) . ?
C3 H3 0.9500 . ?
C4 C5 1.381(13) . ?
C4 C7 1.579(19) . ?
C4 C7X 1.64(3) . ?
C5 C6 1.362(11) . ?
C5 H5 0.9500 . ?
C6 C11 1.509(10) . ?
C7 C8 1.501(19) . ?
C7 C10 1.52(2) . ?
C7 C9 1.55(3) . ?
C8 H8A 0.9800 . ?
C8 H8B 0.9800 . ?
C8 H8C 0.9800 . ?
C9 H9A 0.9800 . ?
C9 H9B 0.9800 . ?
C9 H9C 0.9800 . ?
C10 H10A 0.9800 . ?
C10 H10B 0.9800 . ?
C10 H10C 0.9800 . ?
C7X C10X 1.50(2) . ?
C7X C8X 1.51(2) . ?
C7X C9X 1.54(3) . ?
C8X H8D 0.9800 . ?
C8X H8E 0.9800 . ?
C8X H8F 0.9800 . ?
C9X H9D 0.9800 . ?
C9X H9E 0.9800 . ?
C9X H9F 0.9800 . ?
C10X H10D 0.9800 . ?
C10X H10E 0.9800 . ?
C10X H10F 0.9800 . ?
C11 C13 1.511(10) . ?
C11 H11A 0.9900 . ?
C11 H11B 0.9900 . ?
C12 C13 1.377(10) . ?
C12 C17 1.400(10) . ?
C13 C14 1.394(10) . ?
C14 C15 1.401(11) . ?
C14 H14 0.9500 . ?
C15 C16 1.385(11) . ?
C15 C18 1.536(11) . ?
C16 C17 1.401(11) . ?
C16 H16 0.9500 . ?
C17 C22 1.519(11) . ?
C18 C20 1.511(13) . ?
C18 C21 1.526(12) . ?
C18 C19 1.537(13) . ?
C19 H19A 0.9800 . ?
C19 H19B 0.9800 . ?
C19 H19C 0.9800 . ?
C20 H20A 0.9800 . ?
C20 H20B 0.9800 . ?
C20 H20C 0.9800 . ?
C21 H21A 0.9800 . ?
C21 H21B 0.9800 . ?
C21 H21C 0.9800 . ?
C22 C24 1.541(10) . ?
C22 H22A 0.9900 . ?
C22 H22B 0.9900 . ?
C23 C24 1.398(10) . ?
C23 C28 1.412(10) . ?
C24 C25 1.396(10) . ?
C25 C26 1.409(11) . ?
C25 H25 0.9500 . ?
C26 C27 1.392(12) . ?
C26 C29 1.540(12) . ?
C27 C28 1.380(11) . ?
C27 H27 0.9500 . ?
C28 C33 1.531(11) . ?
C29 C30 1.517(16) . ?
C29 C31 1.533(15) . ?
C29 C32 1.588(15) . ?
C30 H30A 0.9800 . ?
C30 H30B 0.9800 . ?
C30 H30C 0.9800 . ?
C31 H31A 0.9800 . ?
C31 H31B 0.9800 . ?
C31 H31C 0.9800 . ?
C32 H32A 0.9800 . ?
C32 H32B 0.9800 . ?
C32 H32C 0.9800 . ?
C33 C35 1.498(11) . ?
C33 H33A 0.9900 . ?
C33 H33B 0.9900 . ?
C34 C39 1.406(11) . ?
C34 C35 1.413(11) . ?
C35 C36 1.374(13) . ?
C36 C37 1.379(16) . ?
C36 H36 0.9500 . ?
C37 C38 1.391(15) . ?
C37 C40 1.519(14) . ?
C37 C40X 1.594(19) . ?
C38 C39 1.380(12) . ?
C38 H38 0.9500 . ?
C39 C44 1.516(11) . ?
C40 C42 1.44(2) . ?
C40 C41 1.560(19) . ?
C40 C43 1.57(2) . ?
C41 H41A 0.9800 . ?
C41 H41B 0.9800 . ?
C41 H41C 0.9800 . ?
C42 H42A 0.9800 . ?
C42 H42B 0.9800 . ?
C42 H42C 0.9800 . ?
C43 H43A 0.9800 . ?
C43 H43B 0.9800 . ?
C43 H43C 0.9800 . ?
C40X C42X 1.46(3) . ?
C40X C43X 1.57(2) . ?
C40X C41X 1.58(2) . ?
C41X H41D 0.9800 . ?
C41X H41E 0.9800 . ?
C41X H41F 0.9800 . ?
C42X H42D 0.9800 . ?
C42X H42E 0.9800 . ?
C42X H42F 0.9800 . ?
C43X H43D 0.9800 . ?
C43X H43E 0.9800 . ?
C43X H43F 0.9800 . ?
C44 C46 1.499(11) . ?
C44 H44A 0.9900 . ?
C44 H44B 0.9900 . ?
C45 C46 1.398(11) . ?
C45 C50 1.425(11) . ?
C46 C47 1.376(11) . ?
C47 C48 1.439(13) . ?
C47 H47 0.9500 . ?
C48 C49 1.352(14) . ?
C48 C51 1.52(2) . ?
C48 C51X 1.55(4) . ?
C49 C50 1.385(12) . ?
C49 H49 0.9500 . ?
C50 C55 1.498(12) . ?
C51 C53 1.54(2) . ?
C51 C52 1.535(16) . ?
C51 C54 1.542(18) . ?
C52 H52A 0.9800 . ?
C52 H52B 0.9800 . ?
C52 H52C 0.9800 . ?
C53 H53A 0.9800 . ?
C53 H53B 0.9800 . ?
C53 H53C 0.9800 . ?
C54 H54A 0.9800 . ?
C54 H54B 0.9800 . ?
C54 H54C 0.9800 . ?
C51X C53X 1.54(3) . ?
C51X C52X 1.54(2) . ?
C51X C54X 1.540(19) . ?
C52X H52D 0.9800 . ?
C52X H52E 0.9800 . ?
C52X H52F 0.9800 . ?
C53X H53D 0.9800 . ?
C53X H53E 0.9800 . ?
C53X H53F 0.9800 . ?
C54X H54D 0.9800 . ?
C54X H54E 0.9800 . ?
C54X H54F 0.9800 . ?
C55 C57 1.511(11) . ?
C55 H55A 0.9900 . ?
C55 H55B 0.9900 . ?
C56 C57 1.393(10) . ?
C56 C61 1.406(10) . ?
C57 C58 1.371(12) . ?
C58 C59 1.390(14) . ?
C58 H58 0.9500 . ?
C59 C60 1.373(13) . ?
C59 C62 1.57(2) . ?
C59 C62X 1.69(3) . ?
C60 C61 1.370(11) . ?
C60 H60 0.9500 . ?
C61 C66 1.474(11) . ?
C62 C63 1.463(18) . ?
C62 C65 1.47(2) . ?
C62 C64 1.54(3) . ?
C63 H63A 0.9800 . ?
C63 H63B 0.9800 . ?
C63 H63C 0.9800 . ?
C64 H64A 0.9800 . ?
C64 H64B 0.9800 . ?
C64 H64C 0.9800 . ?
C65 H65A 0.9800 . ?
C65 H65B 0.9800 . ?
C65 H65C 0.9800 . ?
C62X C63X 1.46(2) . ?
C62X C65X 1.47(2) . ?
C62X C64X 1.55(4) . ?
C63X H63D 0.9800 . ?
C63X H63E 0.9800 . ?
C63X H63F 0.9800 . ?
C64X H64D 0.9800 . ?
C64X H64E 0.9800 . ?
C64X H64F 0.9800 . ?
C65X H65D 0.9800 . ?
C65X H65E 0.9800 . ?
C65X H65F 0.9800 . ?
C66 H66A 0.9900 . ?
C66 H66B 0.9900 . ?
N1 C67 1.084(8) . ?
C67 C68 1.472(10) . ?
C68 H68A 0.9800 . ?
C68 H68B 0.9800 . ?
C68 H68C 0.9800 . ?
Ti1A O3A 1.785(7) . ?
Ti1A O1A 1.792(6) . ?
Ti1A O2A 2.079(5) . ?
Ti1A N4 2.160(11) . ?
Ti1A Cl2Y 2.298(11) . ?
Ti1A Cl2A 2.317(6) . ?
Ti1A Cl1A 2.334(3) . ?
Ti2A O7A 1.784(6) . ?
Ti2A O5A 1.808(5) . ?
Ti2A O6A 1.927(5) . ?
Ti2A N1A 2.197(6) . ?
Ti2A N5 2.289(6) . ?
Ti2A Cl4A 2.393(2) . ?
O1A C1A 1.357(10) . ?
O2A C12A 1.379(9) . ?
O2A H2A 0.9500 . ?
O3A C23A 1.355(10) . ?
O5A C34A 1.362(9) . ?
O6A C45A 1.375(9) . ?
O7A C56A 1.367(10) . ?
C1A C2A 1.392(11) . ?
C1A C6A 1.408(13) . ?
C2A C3A 1.374(13) . ?
C2A C66A 1.493(14) . ?
C3A C4A 1.378(16) . ?
C3A H3A 0.9500 . ?
C4A C5A 1.415(14) . ?
C4A C7A 1.527(16) . ?
C4A C7Y 1.572(19) . ?
C5A C6A 1.377(13) . ?
C5A H5A 0.9500 . ?
C6A C11A 1.498(12) . ?
C7A C8A 1.526(13) . ?
C7A C10A 1.536(12) . ?
C7A C9A 1.546(15) . ?
C8A H8G 0.9800 . ?
C8A H8H 0.9800 . ?
C8A H8I 0.9800 . ?
C9A H9G 0.9800 . ?
C9A H9H 0.9800 . ?
C9A H9I 0.9800 . ?
C10A H10G 0.9800 . ?
C10A H10H 0.9800 . ?
C10A H10I 0.9800 . ?
C7Y C8Y 1.543(14) . ?
C7Y C10Y 1.546(13) . ?
C7Y C9Y 1.556(16) . ?
C8Y H8J 0.9800 . ?
C8Y H8K 0.9800 . ?
C8Y H8L 0.9800 . ?
C9Y H9J 0.9800 . ?
C9Y H9K 0.9800 . ?
C9Y H9L 0.9800 . ?
C10Y H10J 0.9800 . ?
C10Y H10K 0.9800 . ?
C10Y H10L 0.9800 . ?
C11A C13A 1.509(15) . ?
C11A H11C 0.9900 . ?
C11A H11D 0.9900 . ?
C12A C13A 1.395(14) . ?
C12A C17A 1.401(13) . ?
C13A C14A 1.383(13) . ?
C14A C15A 1.377(16) . ?
C14A H14A 0.9500 . ?
C15A C16A 1.400(17) . ?
C15A C18A 1.525(16) . ?
C15A C18Y 1.68(4) . ?
C16A C17A 1.372(13) . ?
C16A H16A 0.9500 . ?
C17A C22A 1.505(14) . ?
C18A C20A 1.449(18) . ?
C18A C21A 1.473(15) . ?
C18A C19A 1.551(17) . ?
C19A H19D 0.9800 . ?
C19A H19E 0.9800 . ?
C19A H19F 0.9800 . ?
C20A H20D 0.9800 . ?
C20A H20E 0.9800 . ?
C20A H20F 0.9800 . ?
C21A H21D 0.9800 . ?
C21A H21E 0.9800 . ?
C21A H21F 0.9800 . ?
C18Y C20Y 1.46(2) . ?
C18Y C21Y 1.506(19) . ?
C18Y C19Y 1.52(2) . ?
C19Y H19G 0.9800 . ?
C19Y H19H 0.9800 . ?
C19Y H19I 0.9800 . ?
C20Y H20G 0.9800 . ?
C20Y H20H 0.9800 . ?
C20Y H20I 0.9800 . ?
C21Y H21G 0.9800 . ?
C21Y H21H 0.9800 . ?
C21Y H21I 0.9800 . ?
C22A C24A 1.517(12) . ?
C22A H22C 0.9900 . ?
C22A H22D 0.9900 . ?
C23A C28A 1.403(11) . ?
C23A C24A 1.405(12) . ?
C24A C25A 1.379(13) . ?
C25A C26A 1.393(12) . ?
C25A H25A 0.9500 . ?
C26A C27A 1.369(12) . ?
C26A C29A 1.545(14) . ?
C27A C28A 1.374(12) . ?
C27A H27A 0.9500 . ?
C28A C33A 1.501(11) . ?
C29A C32A 1.490(14) . ?
C29A C30A 1.513(16) . ?
C29A C31A 1.514(18) . ?
C30A H30D 0.9800 . ?
C30A H30E 0.9800 . ?
C30A H30F 0.9800 . ?
C31A H31D 0.9800 . ?
C31A H31E 0.9800 . ?
C31A H31F 0.9800 . ?
C32A H32D 0.9800 . ?
C32A H32E 0.9800 . ?
C32A H32F 0.9800 . ?
C33A C35A 1.492(11) . ?
C33A H33C 0.9900 . ?
C33A H33D 0.9900 . ?
C34A C39A 1.378(11) . ?
C34A C35A 1.416(10) . ?
C35A C36A 1.381(12) . ?
C36A C37A 1.385(12) . ?
C36A H36A 0.9500 . ?
C37A C38A 1.383(12) . ?
C37A C40A 1.55(2) . ?
C37A C40Y 1.57(4) . ?
C38A C39A 1.405(12) . ?
C38A H38A 0.9500 . ?
C39A C44A 1.533(10) . ?
C40A C42A 1.51(2) . ?
C40A C43A 1.517(16) . ?
C40A C41A 1.526(16) . ?
C41A H41G 0.9800 . ?
C41A H41H 0.9800 . ?
C41A H41I 0.9800 . ?
C42A H42G 0.9800 . ?
C42A H42H 0.9800 . ?
C42A H42I 0.9800 . ?
C43A H43G 0.9800 . ?
C43A H43H 0.9800 . ?
C43A H43I 0.9800 . ?
C40Y C42Y 1.51(3) . ?
C40Y C43Y 1.51(2) . ?
C40Y C41Y 1.522(19) . ?
C41Y H41J 0.9800 . ?
C41Y H41K 0.9800 . ?
C41Y H41L 0.9800 . ?
C42Y H42J 0.9800 . ?
C42Y H42K 0.9800 . ?
C42Y H42L 0.9800 . ?
C43Y H43J 0.9800 . ?
C43Y H43K 0.9800 . ?
C43Y H43L 0.9800 . ?
C44A C46A 1.470(13) . ?
C44A H44C 0.9900 . ?
C44A H44D 0.9900 . ?
C45A C46A 1.401(12) . ?
C45A C50A 1.406(13) . ?
C46A C47A 1.436(12) . ?
C47A C48A 1.376(14) . ?
C47A H47A 0.9500 . ?
C48A C49A 1.390(13) . ?
C48A C51A 1.533(13) . ?
C49A C50A 1.382(11) . ?
C49A H49A 0.9500 . ?
C50A C55A 1.520(12) . ?
C51A C53A 1.505(14) . ?
C51A C52A 1.509(15) . ?
C51A C54A 1.580(18) . ?
C52A H52G 0.9800 . ?
C52A H52H 0.9800 . ?
C52A H52I 0.9800 . ?
C53A H53G 0.9800 . ?
C53A H53H 0.9800 . ?
C53A H53I 0.9800 . ?
C54A H54G 0.9800 . ?
C54A H54H 0.9800 . ?
C54A H54I 0.9800 . ?
C55A C57A 1.497(12) . ?
C55A H55C 0.9900 . ?
C55A H55D 0.9900 . ?
C56A C61A 1.352(12) . ?
C56A C57A 1.401(11) . ?
C57A C58A 1.381(13) . ?
C58A C59A 1.390(15) . ?
C58A H58A 0.9500 . ?
C59A C60A 1.387(15) . ?
C59A C62Y 1.51(4) . ?
C59A C62A 1.58(3) . ?
C60A C61A 1.394(14) . ?
C60A H60A 0.9500 . ?
C61A C66A 1.520(13) . ?
C62A C64A 1.55(3) . ?
C62A C65A 1.55(2) . ?
C62A C63A 1.56(2) . ?
C63A H63H 0.9800 . ?
C63A H63I 0.9800 . ?
C63A H63J 0.9800 . ?
C64A H64H 0.9800 . ?
C64A H64I 0.9800 . ?
C64A H64J 0.9800 . ?
C65A H65H 0.9800 . ?
C65A H65I 0.9800 . ?
C65A H65J 0.9800 . ?
C62Y C63Y 1.56(2) . ?
C62Y C65Y 1.56(2) . ?
C62Y C64Y 1.56(3) . ?
C63Y H63K 0.9800 . ?
C63Y H63L 0.9800 . ?
C63Y H63M 0.9800 . ?
C64Y H64K 0.9800 . ?
C64Y H64L 0.9800 . ?
C64Y H64M 0.9800 . ?
C65Y H65K 0.9800 . ?
C65Y H65L 0.9800 . ?
C65Y H65M 0.9800 . ?
C66A H66C 0.9900 . ?
C66A H66D 0.9900 . ?
N1A C67A 1.084(8) . ?
C67A C68A 1.489(10) . ?
C68A H68D 0.9800 . ?
C68A H68E 0.9800 . ?
C68A H68F 0.9800 . ?
N2 C69 1.177(12) . ?
C69 C70 1.430(13) . ?
C70 H70A 0.9800 . ?
C70 H70B 0.9800 . ?
C70 H70C 0.9800 . ?
N3 C71 1.171(12) . ?
C71 C72 1.416(12) . ?
C72 H72A 0.9800 . ?
C72 H72B 0.9800 . ?
C72 H72C 0.9800 . ?
N4 C73 0.986(11) . ?
C73 C74 1.533(14) . ?
C74 H74A 0.9800 . ?
C74 H74B 0.9800 . ?
C74 H74C 0.9800 . ?
N5 C75 0.968(9) . ?
C75 C76 1.537(12) . ?
C76 H76A 0.9800 . ?
C76 H76B 0.9800 . ?
C76 H76C 0.9800 . ?
N6 C77 1.225(15) . ?
C77 C78 1.486(16) . ?
C78 H78A 0.9800 . ?
C78 H78B 0.9800 . ?
C78 H78C 0.9800 . ?
N7 C79 1.216(16) . ?
C79 C80 1.432(16) . ?
C80 H80A 0.9800 . ?
C80 H80B 0.9800 . ?
C80 H80C 0.9800 . ?
N8 C81 1.023(10) . ?
C81 C82 1.522(13) . ?
C82 H82A 0.9800 . ?
C82 H82B 0.9800 . ?
C82 H82C 0.9800 . ?

loop_
_geom_hbond_atom_site_label_D
_geom_hbond_atom_site_label_H
_geom_hbond_atom_site_label_A
_geom_hbond_distance_DH
_geom_hbond_distance_HA
_geom_hbond_distance_DA
_geom_hbond_angle_DHA
_geom_hbond_site_symmetry_A
_geom_hbond_publ_flag
O2 H2 Cl4A 0.95 2.85 3.599(5) 136.4 1_565 yes
O2 H2 O6A 0.95 1.74 2.552(6) 141.9 1_565 yes
C68 H68B O3 0.98 2.54 3.403(11) 146.7 . yes
O2A H2A O6 0.95 1.70 2.549(6) 146.5 . yes
C70 H70C Cl2A 0.98 2.79 3.666(11) 148.9 . yes
C70 H70C Cl2Y 0.98 2.97 3.84(2) 148.0 . yes
C72 H72C Cl2 0.98 2.98 3.687(10) 130.0 . yes
C76 H76C Cl1 0.98 2.79 3.407(19) 121.2 1_545 yes
C78 H78B Cl2 0.98 2.90 3.48(2) 119.4 . yes
C80 H80C Cl1A 0.98 2.86 3.74(3) 149.4 1_455 yes
C82 H82A Cl1A 0.98 2.69 3.37(2) 126.8 . yes

loop_
_geom_torsion_atom_site_label_1
_geom_torsion_atom_site_label_2
_geom_torsion_atom_site_label_3
_geom_torsion_atom_site_label_4
_geom_torsion
_geom_torsion_site_symmetry_1
_geom_torsion_site_symmetry_2
_geom_torsion_site_symmetry_3
_geom_torsion_site_symmetry_4
_geom_torsion_publ_flag
O1 Ti1 O3 C23 -166.7(14) . . . . ?
O2 Ti1 O3 C23 -75.0(14) . . . . ?
O4 Ti1 O3 C23 7.5(15) . . . . ?
Cl1 Ti1 O3 C23 -34(2) . . . . ?
Cl2 Ti1 O3 C23 94.0(14) . . . . ?
O7 Ti2 O5 C34 -113(2) . . . . ?
O6 Ti2 O5 C34 -19(2) . . . . ?
N1 Ti2 O5 C34 158(2) . . . . ?
Cl3 Ti2 O5 C34 71(2) . . . . ?
O5 Ti2 O7 C56 156.1(16) . . . . ?
O6 Ti2 O7 C56 57.7(16) . . . . ?
N1 Ti2 O7 C56 -114.9(16) . . . . ?
N8 Ti2 O7 C56 -31.1(16) . . . . ?
Cl3 Ti2 O7 C56 -39(2) . . . . ?
O1 C1 C2 C3 178.3(8) . . . . ?
C6 C1 C2 C3 -2.8(11) . . . . ?
O1 C1 C2 C66 -2.0(10) . . . . ?
C6 C1 C2 C66 177.0(7) . . . . ?
C1 C2 C3 C4 3.8(16) . . . . ?
C66 C2 C3 C4 -175.9(11) . . . . ?
C2 C3 C4 C5 -3(2) . . . . ?
C2 C3 C4 C7 158.6(14) . . . . ?
C2 C3 C4 C7X -152.5(18) . . . . ?
C3 C4 C5 C6 0(2) . . . . ?
C7 C4 C5 C6 -161.7(14) . . . . ?
C7X C4 C5 C6 148.2(18) . . . . ?
C4 C5 C6 C1 0.7(16) . . . . ?
C4 C5 C6 C11 -179.7(11) . . . . ?
O1 C1 C6 C5 179.5(8) . . . . ?
C2 C1 C6 C5 0.6(12) . . . . ?
O1 C1 C6 C11 -0.1(10) . . . . ?
C2 C1 C6 C11 -179.1(7) . . . . ?
C5 C4 C7 C8 -171.0(17) . . . . ?
C3 C4 C7 C8 28(3) . . . . ?
C5 C4 C7 C10 64(2) . . . . ?
C3 C4 C7 C10 -97(2) . . . . ?
C5 C4 C7 C9 -53.5(19) . . . . ?
C3 C4 C7 C9 145.4(15) . . . . ?
C5 C4 C7X C10X 97(3) . . . . ?
C3 C4 C7X C10X -114(2) . . . . ?
C5 C4 C7X C8X -148(3) . . . . ?
C3 C4 C7X C8X 1(3) . . . . ?
C5 C4 C7X C9X -14(3) . . . . ?
C3 C4 C7X C9X 135(2) . . . . ?
C5 C6 C11 C13 108.8(9) . . . . ?
C1 C6 C11 C13 -71.5(9) . . . . ?
Ti1 O2 C12 C13 -85.9(6) . . . . ?
Ti1 O2 C12 C17 91.4(6) . . . . ?
C17 C12 C13 C14 6.6(10) . . . . ?
O2 C12 C13 C14 -176.3(6) . . . . ?
C17 C12 C13 C11 -172.1(6) . . . . ?
O2 C12 C13 C11 5.1(10) . . . . ?
C6 C11 C13 C12 103.0(8) . . . . ?
C6 C11 C13 C14 -75.7(8) . . . . ?
C12 C13 C14 C15 -2.0(10) . . . . ?
C11 C13 C14 C15 176.8(6) . . . . ?
C13 C14 C15 C16 -2.2(10) . . . . ?
C13 C14 C15 C18 174.9(7) . . . . ?
C14 C15 C16 C17 2.0(10) . . . . ?
C18 C15 C16 C17 -175.1(7) . . . . ?
C13 C12 C17 C16 -6.7(9) . . . . ?
O2 C12 C17 C16 176.1(6) . . . . ?
C13 C12 C17 C22 177.2(6) . . . . ?
O2 C12 C17 C22 0.0(9) . . . . ?
C15 C16 C17 C12 2.3(10) . . . . ?
C15 C16 C17 C22 178.3(6) . . . . ?
C16 C15 C18 C20 73.3(9) . . . . ?
C14 C15 C18 C20 -103.7(9) . . . . ?
C16 C15 C18 C21 -45.1(11) . . . . ?
C14 C15 C18 C21 138.0(8) . . . . ?
C16 C15 C18 C19 -168.7(7) . . . . ?
C14 C15 C18 C19 14.3(10) . . . . ?
C12 C17 C22 C24 -99.9(7) . . . . ?
C16 C17 C22 C24 84.3(8) . . . . ?
Ti1 O3 C23 C24 65.0(17) . . . . ?
Ti1 O3 C23 C28 -114.1(13) . . . . ?
O3 C23 C24 C25 -177.9(7) . . . . ?
C28 C23 C24 C25 1.2(11) . . . . ?
O3 C23 C24 C22 1.2(11) . . . . ?
C28 C23 C24 C22 -179.7(7) . . . . ?
C17 C22 C24 C25 -122.4(7) . . . . ?
C17 C22 C24 C23 58.5(10) . . . . ?
C23 C24 C25 C26 -0.7(12) . . . . ?
C22 C24 C25 C26 -179.8(7) . . . . ?
C24 C25 C26 C27 -0.8(12) . . . . ?
C24 C25 C26 C29 178.1(7) . . . . ?
C25 C26 C27 C28 2.0(12) . . . . ?
C29 C26 C27 C28 -176.9(8) . . . . ?
C26 C27 C28 C23 -1.5(12) . . . . ?
C26 C27 C28 C33 178.5(8) . . . . ?
O3 C23 C28 C27 179.0(7) . . . . ?
C24 C23 C28 C27 -0.1(11) . . . . ?
O3 C23 C28 C33 -1.0(10) . . . . ?
C24 C23 C28 C33 179.9(7) . . . . ?
C27 C26 C29 C30 173.7(9) . . . . ?
C25 C26 C29 C30 -5.2(13) . . . . ?
C27 C26 C29 C31 50.8(12) . . . . ?
C25 C26 C29 C31 -128.1(10) . . . . ?
C27 C26 C29 C32 -64.2(12) . . . . ?
C25 C26 C29 C32 116.9(10) . . . . ?
C27 C28 C33 C35 -7.8(12) . . . . ?
C23 C28 C33 C35 172.2(7) . . . . ?
Ti2 O5 C34 C39 7(3) . . . . ?
Ti2 O5 C34 C35 -175.5(18) . . . . ?
O5 C34 C35 C36 -179.8(10) . . . . ?
C39 C34 C35 C36 -2.5(14) . . . . ?
O5 C34 C35 C33 -4.9(12) . . . . ?
C39 C34 C35 C33 172.4(8) . . . . ?
C28 C33 C35 C36 -62.3(13) . . . . ?
C28 C33 C35 C34 123.0(9) . . . . ?
C34 C35 C36 C37 1(2) . . . . ?
C33 C35 C36 C37 -173.8(14) . . . . ?
C35 C36 C37 C38 1(2) . . . . ?
C35 C36 C37 C40 167.8(15) . . . . ?
C35 C36 C37 C40X -149(2) . . . . ?
C36 C37 C38 C39 -2(2) . . . . ?
C40 C37 C38 C39 -168.8(15) . . . . ?
C40X C37 C38 C39 150.8(18) . . . . ?
C37 C38 C39 C34 1.0(19) . . . . ?
C37 C38 C39 C44 179.0(13) . . . . ?
O5 C34 C39 C38 178.8(9) . . . . ?
C35 C34 C39 C38 1.5(13) . . . . ?
O5 C34 C39 C44 0.8(12) . . . . ?
C35 C34 C39 C44 -176.5(8) . . . . ?
C36 C37 C40 C42 176.5(17) . . . . ?
C38 C37 C40 C42 -17(2) . . . . ?
C36 C37 C40 C41 60(2) . . . . ?
C38 C37 C40 C41 -133.8(18) . . . . ?
C36 C37 C40 C43 -56(2) . . . . ?
C38 C37 C40 C43 111(2) . . . . ?
C36 C37 C40X C42X 160(3) . . . . ?
C38 C37 C40X C42X 9(3) . . . . ?
C36 C37 C40X C43X -87(3) . . . . ?
C38 C37 C40X C43X 122(2) . . . . ?
C36 C37 C40X C41X 27(4) . . . . ?
C38 C37 C40X C41X -123(3) . . . . ?
C38 C39 C44 C46 -108.7(11) . . . . ?
C34 C39 C44 C46 69.2(10) . . . . ?
Ti2 O6 C45 C46 87.5(7) . . . . ?
Ti2 O6 C45 C50 -92.3(6) . . . . ?
O6 C45 C46 C47 175.9(6) . . . . ?
C50 C45 C46 C47 -4.4(10) . . . . ?
O6 C45 C46 C44 -3.4(10) . . . . ?
C50 C45 C46 C44 176.4(6) . . . . ?
C39 C44 C46 C47 77.4(9) . . . . ?
C39 C44 C46 C45 -103.4(8) . . . . ?
C45 C46 C47 C48 3.1(11) . . . . ?
C44 C46 C47 C48 -177.7(7) . . . . ?
C46 C47 C48 C49 -1.6(11) . . . . ?
C46 C47 C48 C51 -174.1(9) . . . . ?
C46 C47 C48 C51X 174.1(14) . . . . ?
C47 C48 C49 C50 1.3(12) . . . . ?
C51 C48 C49 C50 173.6(10) . . . . ?
C51X C48 C49 C50 -174.7(14) . . . . ?
C48 C49 C50 C45 -2.6(11) . . . . ?
C48 C49 C50 C55 176.7(7) . . . . ?
O6 C45 C50 C49 -176.1(6) . . . . ?
C46 C45 C50 C49 4.1(10) . . . . ?
O6 C45 C50 C55 4.6(9) . . . . ?
C46 C45 C50 C55 -175.1(6) . . . . ?
C49 C48 C51 C53 3.9(18) . . . . ?
C47 C48 C51 C53 175.9(12) . . . . ?
C49 C48 C51 C52 120.8(15) . . . . ?
C47 C48 C51 C52 -67.2(18) . . . . ?
C49 C48 C51 C54 -116.0(16) . . . . ?
C47 C48 C51 C54 56.1(17) . . . . ?
C49 C48 C51X C53X -61(2) . . . . ?
C47 C48 C51X C53X 123.2(17) . . . . ?
C49 C48 C51X C52X 58(3) . . . . ?
C47 C48 C51X C52X -118(2) . . . . ?
C49 C48 C51X C54X -175.6(17) . . . . ?
C47 C48 C51X C54X 9(3) . . . . ?
C49 C50 C55 C57 -76.6(9) . . . . ?
C45 C50 C55 C57 102.6(8) . . . . ?
Ti2 O7 C56 C57 -43(2) . . . . ?
Ti2 O7 C56 C61 139.7(13) . . . . ?
O7 C56 C57 C58 -178.2(9) . . . . ?
C61 C56 C57 C58 -0.7(14) . . . . ?
O7 C56 C57 C55 -0.3(13) . . . . ?
C61 C56 C57 C55 177.2(8) . . . . ?
C50 C55 C57 C58 113.0(10) . . . . ?
C50 C55 C57 C56 -64.9(11) . . . . ?
C56 C57 C58 C59 0.0(19) . . . . ?
C55 C57 C58 C59 -177.9(13) . . . . ?
C57 C58 C59 C60 1(2) . . . . ?
C57 C58 C59 C62 -155.3(16) . . . . ?
C57 C58 C59 C62X 152.8(18) . . . . ?
C58 C59 C60 C61 -2(2) . . . . ?
C62 C59 C60 C61 152.5(16) . . . . ?
C62X C59 C60 C61 -153.6(18) . . . . ?
C59 C60 C61 C56 1.0(18) . . . . ?
C59 C60 C61 C66 178.0(13) . . . . ?
O7 C56 C61 C60 177.8(9) . . . . ?
C57 C56 C61 C60 0.2(13) . . . . ?
O7 C56 C61 C66 0.8(12) . . . . ?
C57 C56 C61 C66 -176.7(8) . . . . ?
C60 C59 C62 C63 24(3) . . . . ?
C58 C59 C62 C63 178.2(19) . . . . ?
C60 C59 C62 C65 -111(2) . . . . ?
C58 C59 C62 C65 44(3) . . . . ?
C60 C59 C62 C64 137.2(18) . . . . ?
C58 C59 C62 C64 -68.3(19) . . . . ?
C60 C59 C62X C63X -8(3) . . . . ?
C58 C59 C62X C63X -159(3) . . . . ?
C60 C59 C62X C65X -137(2) . . . . ?
C58 C59 C62X C65X 72(3) . . . . ?
C60 C59 C62X C64X 113(2) . . . . ?
C58 C59 C62X C64X -39(3) . . . . ?
C60 C61 C66 C2 63.7(12) . . . . ?
C56 C61 C66 C2 -119.4(8) . . . . ?
C3 C2 C66 C61 13.9(12) . . . . ?
C1 C2 C66 C61 -165.8(7) . . . . ?
O3A Ti1A O1A C1A 173(2) . . . . ?
O2A Ti1A O1A C1A 82(2) . . . . ?
N4 Ti1A O1A C1A 1(2) . . . . ?
Cl2Y Ti1A O1A C1A -77(2) . . . . ?
Cl2A Ti1A O1A C1A -91(2) . . . . ?
Cl1A Ti1A O1A C1A 32(3) . . . . ?
O1A Ti1A O3A C23A -30.8(18) . . . . ?
O2A Ti1A O3A C23A 56.4(18) . . . . ?
Cl2Y Ti1A O3A C23A -117(2) . . . . ?
Cl2A Ti1A O3A C23A -129.4(19) . . . . ?
Cl1A Ti1A O3A C23A 142.1(18) . . . . ?
O7A Ti2A O5A C34A -166.7(11) . . . . ?
O6A Ti2A O5A C34A -69.9(12) . . . . ?
N1A Ti2A O5A C34A 102.9(12) . . . . ?
N5 Ti2A O5A C34A 20.4(11) . . . . ?
Cl4A Ti2A O5A C34A 16.2(17) . . . . ?
O5A Ti2A O7A C56A 50.3(16) . . . . ?
O6A Ti2A O7A C56A -42.8(16) . . . . ?
N1A Ti2A O7A C56A 141.7(16) . . . . ?
Cl4A Ti2A O7A C56A -130.3(16) . . . . ?
Ti1A O1A C1A C2A 121.4(18) . . . . ?
Ti1A O1A C1A C6A -63(2) . . . . ?
O1A C1A C2A C3A 175.2(9) . . . . ?
C6A C1A C2A C3A -0.2(14) . . . . ?
O1A C1A C2A C66A -1.9(13) . . . . ?
C6A C1A C2A C66A -177.3(9) . . . . ?
C1A C2A C3A C4A -0.7(17) . . . . ?
C66A C2A C3A C4A 176.2(12) . . . . ?
C2A C3A C4A C5A 0.6(19) . . . . ?
C2A C3A C4A C7A 171.0(16) . . . . ?
C2A C3A C4A C7Y -159(3) . . . . ?
C3A C4A C5A C6A 0.5(19) . . . . ?
C7A C4A C5A C6A -169.6(17) . . . . ?
C7Y C4A C5A C6A 165(2) . . . . ?
C4A C5A C6A C1A -1.3(17) . . . . ?
C4A C5A C6A C11A -175.6(11) . . . . ?
O1A C1A C6A C5A -174.3(9) . . . . ?
C2A C1A C6A C5A 1.2(14) . . . . ?
O1A C1A C6A C11A 0.0(14) . . . . ?
C2A C1A C6A C11A 175.5(9) . . . . ?
C3A C4A C7A C8A -122.8(18) . . . . ?
C5A C4A C7A C8A 47(3) . . . . ?
C3A C4A C7A C10A 8(3) . . . . ?
C5A C4A C7A C10A 177.4(17) . . . . ?
C3A C4A C7A C9A 121.5(16) . . . . ?
C5A C4A C7A C9A -68.7(19) . . . . ?
C3A C4A C7Y C8Y -122(3) . . . . ?
C5A C4A C7Y C8Y 78(3) . . . . ?
C3A C4A C7Y C10Y -4(5) . . . . ?
C5A C4A C7Y C10Y -165(3) . . . . ?
C3A C4A C7Y C9Y 120(3) . . . . ?
C5A C4A C7Y C9Y -41(4) . . . . ?
C5A C6A C11A C13A 105.5(11) . . . . ?
C1A C6A C11A C13A -68.5(12) . . . . ?
Ti1A O2A C12A C13A -91.0(7) . . . . ?
Ti1A O2A C12A C17A 87.6(8) . . . . ?
O2A C12A C13A C14A -176.2(7) . . . . ?
C17A C12A C13A C14A 5.2(11) . . . . ?
O2A C12A C13A C11A 10.0(10) . . . . ?
C17A C12A C13A C11A -168.6(7) . . . . ?
C6A C11A C13A C14A -72.8(10) . . . . ?
C6A C11A C13A C12A 100.7(9) . . . . ?
C12A C13A C14A C15A -0.2(12) . . . . ?
C11A C13A C14A C15A 173.5(8) . . . . ?
C13A C14A C15A C16A -2.3(13) . . . . ?
C13A C14A C15A C18A 173.9(9) . . . . ?
C13A C14A C15A C18Y 175.0(13) . . . . ?
C14A C15A C16A C17A -0.2(13) . . . . ?
C18A C15A C16A C17A -176.7(8) . . . . ?
C18Y C15A C16A C17A -175(3) . . . . ?
C15A C16A C17A C12A 5.0(12) . . . . ?
C15A C16A C17A C22A -175.2(8) . . . . ?
O2A C12A C17A C16A 173.9(7) . . . . ?
C13A C12A C17A C16A -7.6(11) . . . . ?
O2A C12A C17A C22A -5.9(11) . . . . ?
C13A C12A C17A C22A 172.6(7) . . . . ?
C14A C15A C18A C20A -110.2(15) . . . . ?
C16A C15A C18A C20A 66.0(15) . . . . ?
C14A C15A C18A C21A 116.7(15) . . . . ?
C16A C15A C18A C21A -67.1(16) . . . . ?
C14A C15A C18A C19A 6.0(16) . . . . ?
C16A C15A C18A C19A -177.8(11) . . . . ?
C14A C15A C18Y C20Y -121.0(17) . . . . ?
C16A C15A C18Y C20Y 54(3) . . . . ?
C14A C15A C18Y C21Y 126.1(18) . . . . ?
C16A C15A C18Y C21Y -59(4) . . . . ?
C14A C15A C18Y C19Y 12(3) . . . . ?
C16A C15A C18Y C19Y -173(3) . . . . ?
C16A C17A C22A C24A 79.7(9) . . . . ?
C12A C17A C22A C24A -100.5(9) . . . . ?
Ti1A O3A C23A C28A 112.6(18) . . . . ?
Ti1A O3A C23A C24A -65(2) . . . . ?
O3A C23A C24A C25A 175.1(8) . . . . ?
C28A C23A C24A C25A -2.7(13) . . . . ?
O3A C23A C24A C22A -4.8(12) . . . . ?
C28A C23A C24A C22A 177.4(8) . . . . ?
C17A C22A C24A C25A -97.8(10) . . . . ?
C17A C22A C24A C23A 82.1(11) . . . . ?
C23A C24A C25A C26A -1.3(14) . . . . ?
C22A C24A C25A C26A 178.6(9) . . . . ?
C24A C25A C26A C27A 4.7(14) . . . . ?
C24A C25A C26A C29A -178.0(9) . . . . ?
C25A C26A C27A C28A -4.5(13) . . . . ?
C29A C26A C27A C28A 178.3(8) . . . . ?
C26A C27A C28A C23A 0.8(12) . . . . ?
C26A C27A C28A C33A -179.5(8) . . . . ?
O3A C23A C28A C27A -174.9(7) . . . . ?
C24A C23A C28A C27A 3.0(12) . . . . ?
O3A C23A C28A C33A 5.4(11) . . . . ?
C24A C23A C28A C33A -176.7(7) . . . . ?
C27A C26A C29A C32A -56.2(13) . . . . ?
C25A C26A C29A C32A 126.7(11) . . . . ?
C27A C26A C29A C30A -177.3(10) . . . . ?
C25A C26A C29A C30A 5.5(14) . . . . ?
C27A C26A C29A C31A 62.4(12) . . . . ?
C25A C26A C29A C31A -114.7(11) . . . . ?
C27A C28A C33A C35A -24.4(11) . . . . ?
C23A C28A C33A C35A 155.3(7) . . . . ?
Ti2A O5A C34A C39A 53.6(16) . . . . ?
Ti2A O5A C34A C35A -129.3(10) . . . . ?
O5A C34A C35A C36A 178.6(8) . . . . ?
C39A C34A C35A C36A -4.3(13) . . . . ?
O5A C34A C35A C33A -3.3(12) . . . . ?
C39A C34A C35A C33A 173.8(8) . . . . ?
C28A C33A C35A C36A -74.3(11) . . . . ?
C28A C33A C35A C34A 107.7(9) . . . . ?
C34A C35A C36A C37A 3.3(15) . . . . ?
C33A C35A C36A C37A -174.7(10) . . . . ?
C35A C36A C37A C38A -1.8(16) . . . . ?
C35A C36A C37A C40A -177.2(11) . . . . ?
C35A C36A C37A C40Y 173.8(19) . . . . ?
C36A C37A C38A C39A 1.1(16) . . . . ?
C40A C37A C38A C39A 176.6(11) . . . . ?
C40Y C37A C38A C39A -174(2) . . . . ?
O5A C34A C39A C38A -179.3(8) . . . . ?
C35A C34A C39A C38A 3.7(13) . . . . ?
O5A C34A C39A C44A 2.4(13) . . . . ?
C35A C34A C39A C44A -174.7(8) . . . . ?
C37A C38A C39A C34A -2.1(15) . . . . ?
C37A C38A C39A C44A 176.3(10) . . . . ?
C38A C37A C40A C42A 34.2(17) . . . . ?
C36A C37A C40A C42A -150.5(12) . . . . ?
C38A C37A C40A C43A -83.1(16) . . . . ?
C36A C37A C40A C43A 92.2(15) . . . . ?
C38A C37A C40A C41A 152.2(15) . . . . ?
C36A C37A C40A C41A -32.4(19) . . . . ?
C38A C37A C40Y C42Y 82(2) . . . . ?
C36A C37A C40Y C42Y -93(2) . . . . ?
C38A C37A C40Y C43Y -33(3) . . . . ?
C36A C37A C40Y C43Y 151(2) . . . . ?
C38A C37A C40Y C41Y -157(2) . . . . ?
C36A C37A C40Y C41Y 28(3) . . . . ?
C34A C39A C44A C46A 58.9(11) . . . . ?
C38A C39A C44A C46A -119.5(9) . . . . ?
Ti2A O6A C45A C46A 89.7(7) . . . . ?
Ti2A O6A C45A C50A -86.9(7) . . . . ?
O6A C45A C46A C47A 177.9(6) . . . . ?
C50A C45A C46A C47A -5.6(10) . . . . ?
O6A C45A C46A C44A -1.9(10) . . . . ?
C50A C45A C46A C44A 174.7(7) . . . . ?
C39A C44A C46A C45A -101.5(8) . . . . ?
C39A C44A C46A C47A 78.8(9) . . . . ?
C45A C46A C47A C48A 1.8(11) . . . . ?
C44A C46A C47A C48A -178.4(8) . . . . ?
C46A C47A C48A C49A 0.2(12) . . . . ?
C46A C47A C48A C51A -176.8(8) . . . . ?
C47A C48A C49A C50A 1.5(12) . . . . ?
C51A C48A C49A C50A 178.6(8) . . . . ?
C48A C49A C50A C45A -5.1(11) . . . . ?
C48A C49A C50A C55A 173.4(7) . . . . ?
O6A C45A C50A C49A -176.3(6) . . . . ?
C46A C45A C50A C49A 7.2(10) . . . . ?
O6A C45A C50A C55A 5.2(10) . . . . ?
C46A C45A C50A C55A -171.2(6) . . . . ?
C47A C48A C51A C53A 114.0(11) . . . . ?
C49A C48A C51A C53A -62.9(13) . . . . ?
C47A C48A C51A C52A -9.8(13) . . . . ?
C49A C48A C51A C52A 173.3(8) . . . . ?
C47A C48A C51A C54A -129.4(11) . . . . ?
C49A C48A C51A C54A 53.8(12) . . . . ?
C49A C50A C55A C57A -75.8(8) . . . . ?
C45A C50A C55A C57A 102.7(8) . . . . ?
Ti2A O7A C56A C61A -121.0(15) . . . . ?
Ti2A O7A C56A C57A 57.4(19) . . . . ?
C61A C56A C57A C58A 0.9(13) . . . . ?
O7A C56A C57A C58A -177.5(7) . . . . ?
C61A C56A C57A C55A 175.3(8) . . . . ?
O7A C56A C57A C55A -3.1(11) . . . . ?
C50A C55A C57A C58A 97.9(9) . . . . ?
C50A C55A C57A C56A -76.2(9) . . . . ?
C56A C57A C58A C59A 0.9(14) . . . . ?
C55A C57A C58A C59A -173.5(8) . . . . ?
C57A C58A C59A C60A -2.5(15) . . . . ?
C57A C58A C59A C62Y -176.7(15) . . . . ?
C57A C58A C59A C62A 169.3(14) . . . . ?
C58A C59A C60A C61A 2.3(15) . . . . ?
C62Y C59A C60A C61A 175.4(18) . . . . ?
C62A C59A C60A C61A -170.3(13) . . . . ?
O7A C56A C61A C60A 177.3(8) . . . . ?
C57A C56A C61A C60A -1.0(13) . . . . ?
O7A C56A C61A C66A 2.2(14) . . . . ?
C57A C56A C61A C66A -176.1(9) . . . . ?
C59A C60A C61A C56A -0.7(15) . . . . ?
C59A C60A C61A C66A 174.5(10) . . . . ?
C60A C59A C62A C64A -143.0(14) . . . . ?
C58A C59A C62A C64A 45(2) . . . . ?
C60A C59A C62A C65A -17(2) . . . . ?
C58A C59A C62A C65A 171.6(17) . . . . ?
C60A C59A C62A C63A 99.0(17) . . . . ?
C58A C59A C62A C63A -73(2) . . . . ?
C60A C59A C62Y C63Y 71(3) . . . . ?
C58A C59A C62Y C63Y -116(3) . . . . ?
C60A C59A C62Y C65Y -43(3) . . . . ?
C58A C59A C62Y C65Y 130(2) . . . . ?
C60A C59A C62Y C64Y -164.1(19) . . . . ?
C58A C59A C62Y C64Y 9(3) . . . . ?
C3A C2A C66A C61A 33.2(16) . . . . ?
C1A C2A C66A C61A -149.9(10) . . . . ?
C56A C61A C66A C2A -128.8(10) . . . . ?
C60A C61A C66A C2A 56.2(15) . . . . ?
Ti1A N4 C73 C74 113(10) . . . . ?
